data_4342256
loop_
_publ_author_name
'Santner, Silke'
'Dehnen, Stefanie'

_publ_section_title
;
 [M4Sn4Se17](10-) Cluster Anions (M = Mn, Zn, Cd) in a Cs(+) Environment
 and as Ternary Precursors for Ionothermal Treatment.
;
_journal_issue 4
_journal_name_full 'Inorganic chemistry'
_journal_page_first 1188
_journal_page_last 1190
_journal_paper_doi 10.1021/ic5026087
_journal_volume 54
_journal_year 2015
_chemical_formula_sum 'Cd4 Cs10 O17.5 Se17 Sn4'
_chemical_formula_weight 3875.47
_chemical_name_systematic
; 
 ? 
;
_space_group_IT_number 2
_symmetry_cell_setting triclinic
_symmetry_space_group_name_Hall '-P 1'
_symmetry_space_group_name_H-M 'P -1'
_atom_sites_solution_primary direct
_atom_sites_solution_secondary difmap
_audit_creation_method SHELXL-97
_cell_angle_alpha 98.682(3)
_cell_angle_beta 105.750(3)
_cell_angle_gamma 90.307(3)
_cell_formula_units_Z 4
_cell_length_a 17.8678(7)
_cell_length_b 17.7949(7)
_cell_length_c 23.5518(9)
_cell_measurement_reflns_used 49340
_cell_measurement_temperature 100(2)
_cell_measurement_theta_max 54.68
_cell_measurement_theta_min 2.56
_cell_volume 7116.2(5)
_computing_structure_refinement 'SHELXL-97 (Sheldrick, 2008)'
_computing_structure_solution 'SHELXS-97 (Sheldrick, 2008)'
_diffrn_ambient_temperature 100(2)
_diffrn_measured_fraction_theta_full 0.977
_diffrn_measured_fraction_theta_max 0.977
_diffrn_radiation_monochromator graphite
_diffrn_radiation_source 'fine-focus sealed tube'
_diffrn_radiation_type MoK\a
_diffrn_radiation_wavelength 0.71073
_diffrn_reflns_av_R_equivalents 0.0929
_diffrn_reflns_av_sigmaI/netI 0.0818
_diffrn_reflns_limit_h_max 22
_diffrn_reflns_limit_h_min -22
_diffrn_reflns_limit_k_max 22
_diffrn_reflns_limit_k_min -22
_diffrn_reflns_limit_l_max 29
_diffrn_reflns_limit_l_min -28
_diffrn_reflns_number 71686
_diffrn_reflns_theta_full 26.74
_diffrn_reflns_theta_max 26.74
_diffrn_reflns_theta_min 1.58
_exptl_absorpt_coefficient_mu 16.322
_exptl_absorpt_correction_T_max 0.0218
_exptl_absorpt_correction_T_min 0.0107
_exptl_absorpt_correction_type numerical
_exptl_absorpt_process_details none
_exptl_crystal_colour yellow
_exptl_crystal_density_diffrn 3.617
_exptl_crystal_density_method 'not measured'
_exptl_crystal_description block
_exptl_crystal_F_000 6639
_exptl_crystal_size_max 0.25
_exptl_crystal_size_mid 0.24
_exptl_crystal_size_min 0.22
_refine_diff_density_max 1.276
_refine_diff_density_min -2.027
_refine_diff_density_rms 0.154
_refine_ls_extinction_method none
_refine_ls_goodness_of_fit_ref 1.161
_refine_ls_matrix_type full
_refine_ls_number_parameters 828
_refine_ls_number_reflns 29570
_refine_ls_number_restraints 0
_refine_ls_restrained_S_all 1.161
_refine_ls_R_factor_all 0.1013
_refine_ls_R_factor_gt 0.0874
_refine_ls_shift/su_max 0.008
_refine_ls_shift/su_mean 0.001
_refine_ls_structure_factor_coef Fsqd
_refine_ls_weighting_details 'calc w=1/[\s^2^(Fo^2^)+(0.0780P)^2^+37.4422P] where P=(Fo^2^+2Fc^2^)/3'
_refine_ls_weighting_scheme calc
_refine_ls_wR_factor_gt 0.2101
_refine_ls_wR_factor_ref 0.2180
_reflns_number_gt 25071
_reflns_number_total 29570
_reflns_threshold_expression >2sigma(I)
_cod_data_source_file ic5026087_si_004.cif
_cod_data_source_block cd-o-merg
_cod_depositor_comments 'Adding full bibliography for 4342256--4342259.cif.'
_cod_original_sg_symbol_H-M P-1
_cod_original_formula_sum 'Cd4 Cs10 O17.50 Se17 Sn4'
_cod_database_code 4342256

loop_
_symmetry_equiv_pos_as_xyz
'x, y, z'
'-x, -y, -z'

loop_
_atom_site_label
_atom_site_type_symbol
_atom_site_fract_x
_atom_site_fract_y
_atom_site_fract_z
_atom_site_U_iso_or_equiv
_atom_site_adp_type
_atom_site_occupancy
_atom_site_symmetry_multiplicity
_atom_site_calc_flag
_atom_site_refinement_flags
_atom_site_disorder_group
Sn2 Sn 0.09873(7) 0.12113(7) 0.14311(5) 0.0342(4) Uani 1 1 d . .
Cd3 Cd -0.04282(7) -0.03811(7) 0.18157(6) 0.0369(4) Uani 1 1 d . .
Cd6 Cd -0.53814(8) 0.37913(8) -0.18845(6) 0.0393(4) Uani 1 1 d . .
Sn3 Sn -0.06213(7) 0.29554(7) 0.35771(6) 0.0364(4) Uani 1 1 d . .
Cd1 Cd 0.09010(7) 0.13248(7) 0.31787(6) 0.0346(4) Uani 1 1 d . .
Sn1 Sn -0.27260(7) 0.01748(7) 0.14257(6) 0.0369(4) Uani 1 1 d . .
Sn4 Sn 0.03831(7) -0.07706(7) 0.35471(6) 0.0365(4) Uani 1 1 d . .
Cd4 Cd -0.10419(7) 0.19127(7) 0.18250(6) 0.0348(4) Uani 1 1 d . .
Cd7 Cd -0.42451(8) 0.28160(7) -0.31513(6) 0.0370(4) Uani 1 1 d . .
Sn5 Sn -0.33690(8) 0.26070(8) -0.13628(6) 0.0411(4) Uani 1 1 d . .
Cd5 Cd -0.31540(8) 0.47021(7) -0.18606(6) 0.0378(4) Uani 1 1 d . .
Sn7 Sn -0.30778(7) 0.45075(8) -0.36174(6) 0.0414(4) Uani 1 1 d . .
Cd2 Cd -0.13909(8) 0.07060(7) 0.31566(6) 0.0371(4) Uani 1 1 d . .
Se8 Se -0.11989(10) 0.31820(10) 0.25162(9) 0.0387(5) Uani 1 1 d . .
Se10 Se 0.07943(10) 0.26324(10) 0.38405(8) 0.0359(5) Uani 1 1 d . .
Se3 Se 0.18056(10) 0.15692(10) 0.24985(8) 0.0369(5) Uani 1 1 d . .
Se1 Se -0.04849(10) 0.08962(9) 0.24918(8) 0.0336(5) Uani 1 1 d . .
Se18 Se -0.44772(10) 0.40791(9) -0.25232(8) 0.0348(5) Uani 1 1 d . .
Se4 Se 0.04967(10) -0.01673(10) 0.11366(8) 0.0365(5) Uani 1 1 d . .
Se13 Se -0.18312(11) -0.08024(11) 0.11167(9) 0.0407(5) Uani 1 1 d . .
Se6 Se -0.28035(11) 0.02324(11) 0.24846(9) 0.0403(5) Uani 1 1 d . .
Se30 Se -0.22880(11) 0.49625(11) -0.25585(9) 0.0425(5) Uani 1 1 d . .
Se28 Se -0.25010(11) 0.37978(12) -0.11067(9) 0.0440(5) Uani 1 1 d . .
Se7 Se -0.24590(10) 0.14531(10) 0.11617(8) 0.0368(5) Uani 1 1 d . .
Se5 Se 0.01481(12) -0.14185(11) 0.24794(9) 0.0421(5) Uani 1 1 d . .
Se9 Se -0.14033(11) 0.19804(11) 0.38759(9) 0.0419(5) Uani 1 1 d . .
Se16 Se 0.18989(11) 0.13813(11) 0.08125(9) 0.0416(5) Uani 1 1 d . .
Se12 Se -0.01120(10) 0.20880(10) 0.11483(8) 0.0369(5) Uani 1 1 d . .
Se19 Se -0.67273(12) 0.31817(12) -0.25785(10) 0.0449(5) Uani 1 1 d . .
Se11 Se -0.08300(11) -0.03382(11) 0.38311(9) 0.0397(5) Uani 1 1 d . .
Se26 Se -0.46815(11) 0.28321(11) -0.11590(9) 0.0416(5) Uani 1 1 d . .
Se2 Se 0.14320(10) 0.02801(10) 0.38481(8) 0.0381(5) Uani 1 1 d . .
Se24 Se -0.34013(11) 0.30948(11) -0.38636(9) 0.0421(5) Uani 1 1 d . .
Se25 Se -0.55793(11) 0.22122(11) -0.38449(9) 0.0435(5) Uani 1 1 d . .
Se27 Se -0.35471(12) 0.19073(11) -0.24054(9) 0.0431(5) Uani 1 1 d . .
Se17 Se 0.08858(13) -0.17831(11) 0.41658(10) 0.0479(6) Uani 1 1 d . .
Se15 Se -0.06843(13) 0.41816(12) 0.42287(11) 0.0538(6) Uani 1 1 d . .
Se33 Se -0.26471(15) 0.17924(16) -0.06432(12) 0.0612(7) Uani 1 1 d . .
Se14 Se -0.40470(12) -0.02973(14) 0.07778(11) 0.0561(6) Uani 1 1 d . .
Se31 Se -0.22510(18) 0.4744(2) -0.42813(13) 0.0797(10) Uani 1 1 d . .
Cd8 Cd -0.51635(8) 0.49795(8) -0.32477(7) 0.0431(5) Uani 1 1 d . .
Sn6 Sn -0.66167(7) 0.30804(7) -0.36340(6) 0.0377(4) Uani 1 1 d . .
Se29 Se -0.33923(11) 0.59681(11) -0.12007(10) 0.0442(5) Uani 1 1 d . .
Se23 Se -0.42785(12) 0.52544(12) -0.39329(10) 0.0469(6) Uani 1 1 d . .
Sn8 Sn -0.48479(8) 0.61135(7) -0.15358(7) 0.0470(5) Uani 1 1 d . .
Se22 Se -0.65237(11) 0.43769(11) -0.39293(10) 0.0420(5) Uani 1 1 d . .
Se34 Se -0.78269(12) 0.24135(12) -0.43355(10) 0.0472(6) Uani 1 1 d . .
Se21 Se -0.53754(12) 0.62685(11) -0.26125(12) 0.0532(6) Uani 1 1 d . .
Se32 Se -0.5033(3) 0.7390(3) -0.1006(5) 0.052(2) Uani 0.68(3) 1 d P 1
Se20 Se -0.55860(12) 0.50891(12) -0.12455(10) 0.0478(6) Uani 1 1 d . .
Cs1 Cs -0.96009(7) 0.13608(7) -0.51505(5) 0.0428(4) Uani 1 1 d . .
Cs2 Cs -0.14201(7) 0.58738(6) 0.48707(6) 0.0408(4) Uani 1 1 d . .
Cs3 Cs -0.42017(7) 0.13642(7) -0.00584(6) 0.0439(4) Uani 1 1 d . .
Cs4 Cs -0.13524(7) 0.04898(7) 0.01495(5) 0.0405(4) Uani 1 1 d . .
Cs5 Cs -0.20926(8) 0.05144(7) -0.25442(6) 0.0474(4) Uani 1 1 d . .
Cs6 Cs -0.53071(9) 0.34898(9) -0.49038(6) 0.0558(5) Uani 1 1 d . .
Cs7 Cs -0.33389(8) 0.68024(8) -0.27176(7) 0.0554(5) Uani 1 1 d . .
Cs8 Cs -0.08838(7) 0.65219(7) -0.24463(6) 0.0461(4) Uani 1 1 d . .
Cs9 Cs -0.16437(8) 0.29668(7) -0.23332(7) 0.0510(5) Uani 1 1 d . .
Cs10 Cs -0.80414(8) 0.16919(8) -0.24201(7) 0.0539(5) Uani 1 1 d . .
Cs11 Cs -0.37707(9) 0.46633(9) -0.01514(7) 0.0576(5) Uani 1 1 d . .
Cs12 Cs -0.30918(8) 0.23228(8) 0.26730(9) 0.0634(5) Uani 1 1 d . .
Cs13 Cs -0.57055(10) 0.13280(9) -0.25373(9) 0.0648(5) Uani 1 1 d . .
Cs14 Cs 0.31791(9) 0.06123(9) 0.51557(8) 0.0609(5) Uani 1 1 d . .
Cs18 Cs -0.7286(4) 0.5281(4) -0.2646(2) 0.0531(10) Uani 0.70 1 d P .
Cs15 Cs -0.07154(9) 0.31071(9) -0.01613(8) 0.0635(5) Uani 1 1 d . .
Cs19 Cs -0.2197(4) 0.3051(3) 0.4998(3) 0.0709(14) Uani 0.40 1 d P .
Cs29 Cs -0.25359(18) 0.27164(18) 0.48566(12) 0.0521(7) Uani 0.60 1 d P .
Cs16 Cs -0.30466(11) -0.23176(10) 0.00362(8) 0.0701(6) Uani 1 1 d . .
Cs17 Cs -0.5193(2) 0.07041(17) 0.16585(14) 0.1102(9) Uani 1 1 d . .
Cs20 Cs -0.9037(3) 0.3587(3) -0.2317(3) 0.0602(12) Uani 0.30 1 d P .
Cs30 Cs -0.1516(5) 0.5587(4) -0.0012(3) 0.0705(17) Uani 0.25 1 d P .
Cs40 Cs -0.9511(5) 0.4045(5) -0.2525(3) 0.0736(19) Uani 0.25 1 d P .
O2 O -0.7253(10) 0.1012(10) -0.3551(8) 0.059(4) Uiso 1 1 d . .
O3 O -0.1856(9) 0.6790(9) -0.1471(8) 0.054(4) Uiso 1 1 d . .
O4 O -0.2406(10) 0.6600(10) -0.3693(9) 0.063(4) Uiso 1 1 d . .
O1 O -0.1305(11) 0.1877(10) -0.1391(9) 0.063(4) Uiso 1 1 d . .
O5 O 0.0450(10) 0.1936(10) -0.0349(8) 0.057(4) Uiso 1 1 d . .
O6 O -0.2638(11) 0.3753(11) 0.3732(9) 0.069(5) Uiso 1 1 d . .
O7 O -0.6440(10) 0.1919(10) -0.1335(8) 0.058(4) Uiso 1 1 d . .
O8 O -0.8997(11) 0.2644(11) -0.3405(9) 0.065(4) Uiso 1 1 d . .
O9 O -0.2376(11) 0.1586(11) -0.3560(9) 0.064(4) Uiso 1 1 d . .
O10 O -0.3841(11) 0.4129(11) -0.5400(9) 0.067(4) Uiso 1 1 d . .
O11 O -0.4298(13) 0.6380(13) 0.0198(10) 0.079(5) Uiso 1 1 d . .
O12 O -0.0004(13) 0.6613(13) 0.4519(11) 0.083(6) Uiso 1 1 d . .
O13 O -0.3083(12) 0.3228(12) 0.1462(10) 0.073(5) Uiso 1 1 d . .
O14 O -0.6286(13) 0.1984(13) 0.1732(10) 0.079(5) Uiso 1 1 d . .
O15 O 0.2043(14) -0.0570(14) 0.5325(11) 0.088(6) Uiso 1 1 d . .
O16 O -0.2962(14) 0.0001(14) -0.1625(11) 0.088(6) Uiso 1 1 d . .
O17 O -0.0485(15) 0.5164(15) -0.3381(12) 0.092(7) Uiso 1 1 d . .
O18 O -0.6473(17) 0.0418(17) 0.0500(14) 0.105(8) Uiso 1 1 d . .
O19 O -0.8797(16) 0.4344(16) -0.3452(13) 0.098(7) Uiso 1 1 d . .
O28 O -0.2683(16) 0.3392(16) 0.0418(13) 0.099(7) Uiso 1 1 d . .
O20 O -0.0751(16) 0.5992(15) -0.0769(13) 0.097(7) Uiso 1 1 d . .
O21 O -1.0949(17) 0.3459(17) -0.3301(14) 0.107(8) Uiso 1 1 d . .
O22 O -0.6246(18) 0.1106(18) 0.2920(15) 0.115(9) Uiso 1 1 d . .
O23 O -0.6900(11) 0.2521(11) -0.5438(9) 0.065(4) Uiso 1 1 d . .
O24 O 0.3740(17) 0.1319(17) 0.4105(14) 0.108(8) Uiso 1 1 d . .
O25 O -0.0127(19) 0.3734(19) -0.1235(16) 0.119(9) Uiso 1 1 d . .
O26 O -0.489(3) 0.205(3) 0.295(2) 0.179(17) Uiso 1 1 d . .
O27 O -0.132(2) -0.293(2) 0.0730(18) 0.135(11) Uiso 1 1 d . .
O29 O -0.155(2) 0.452(2) 0.0723(17) 0.129(11) Uiso 1 1 d . .
O30 O -0.547(2) -0.016(2) 0.2799(18) 0.134(11) Uiso 1 1 d . .
O32 O -0.020(3) 0.481(3) 0.129(3) 0.101(15) Uiso 0.50 1 d P .
O31 O 0.363(3) -0.068(3) 0.425(2) 0.163(15) Uiso 1 1 d . .
O1A O 0.444(3) -0.015(3) 0.613(2) 0.184(18) Uiso 1 1 d . .
O33 O -0.428(3) 0.265(3) -0.585(2) 0.169(16) Uiso 1 1 d . .
Se42 Se -0.5055(15) 0.7234(14) -0.0780(11) 0.090(6) Uani 0.32(3) 1 d P -1
O34 O -0.242(3) -0.292(3) 0.133(2) 0.177(17) Uiso 1 1 d . .
Cs28 Cs -0.7249(10) 0.5262(11) -0.2445(6) 0.066(3) Uani 0.30 1 d P .
Cs50 Cs 0.4478(9) -0.1398(7) 0.5022(6) 0.097(4) Uani 0.20 1 d P .

loop_
_atom_site_aniso_label
_atom_site_aniso_U_11
_atom_site_aniso_U_22
_atom_site_aniso_U_33
_atom_site_aniso_U_23
_atom_site_aniso_U_13
_atom_site_aniso_U_12
Sn2 0.0335(6) 0.0355(6) 0.0346(7) 0.0064(5) 0.0105(5) 0.0004(4)
Cd3 0.0377(7) 0.0351(7) 0.0375(7) 0.0035(5) 0.0109(5) 0.0001(5)
Cd6 0.0418(7) 0.0376(7) 0.0407(8) 0.0065(5) 0.0152(5) 0.0003(5)
Sn3 0.0381(7) 0.0317(6) 0.0381(7) 0.0021(5) 0.0101(5) 0.0044(4)
Cd1 0.0361(7) 0.0315(6) 0.0355(7) 0.0044(5) 0.0094(5) 0.0019(4)
Sn1 0.0350(6) 0.0372(7) 0.0370(7) 0.0083(5) 0.0063(5) -0.0041(4)
Sn4 0.0425(7) 0.0314(6) 0.0371(7) 0.0090(5) 0.0114(5) 0.0045(4)
Cd4 0.0335(6) 0.0340(7) 0.0375(7) 0.0072(5) 0.0098(5) 0.0012(4)
Cd7 0.0394(7) 0.0348(7) 0.0385(7) 0.0077(5) 0.0124(5) 0.0044(5)
Sn5 0.0422(7) 0.0452(7) 0.0408(7) 0.0161(5) 0.0147(5) 0.0118(5)
Cd5 0.0371(7) 0.0359(7) 0.0398(8) 0.0062(5) 0.0097(5) 0.0012(5)
Sn7 0.0393(7) 0.0441(7) 0.0441(8) 0.0119(5) 0.0143(5) -0.0014(5)
Cd2 0.0393(7) 0.0356(7) 0.0386(7) 0.0087(5) 0.0131(5) 0.0024(5)
Se8 0.0384(9) 0.0353(9) 0.0409(10) 0.0053(7) 0.0086(7) 0.0057(7)
Se10 0.0361(9) 0.0319(8) 0.0374(10) 0.0016(7) 0.0083(7) 0.0013(6)
Se3 0.0352(9) 0.0391(9) 0.0361(9) 0.0057(7) 0.0098(7) 0.0010(7)
Se1 0.0349(8) 0.0317(8) 0.0347(9) 0.0051(6) 0.0104(7) 0.0009(6)
Se18 0.0353(8) 0.0330(8) 0.0373(9) 0.0079(7) 0.0105(7) 0.0023(6)
Se4 0.0392(9) 0.0334(8) 0.0385(10) 0.0058(7) 0.0132(7) 0.0034(6)
Se13 0.0428(10) 0.0375(9) 0.0382(10) 0.0023(7) 0.0075(7) -0.0048(7)
Se6 0.0386(9) 0.0412(9) 0.0436(10) 0.0112(8) 0.0131(7) -0.0020(7)
Se30 0.0415(10) 0.0422(10) 0.0453(11) 0.0073(8) 0.0143(8) -0.0044(7)
Se28 0.0405(10) 0.0502(11) 0.0409(11) 0.0115(8) 0.0084(8) 0.0072(8)
Se7 0.0350(9) 0.0354(9) 0.0382(10) 0.0085(7) 0.0057(7) 0.0003(6)
Se5 0.0497(10) 0.0360(9) 0.0396(10) 0.0037(7) 0.0118(8) 0.0066(7)
Se9 0.0457(10) 0.0407(10) 0.0422(11) 0.0039(8) 0.0182(8) 0.0033(7)
Se16 0.0408(9) 0.0460(10) 0.0418(10) 0.0067(8) 0.0180(8) -0.0018(7)
Se12 0.0362(9) 0.0375(9) 0.0389(10) 0.0102(7) 0.0113(7) 0.0021(6)
Se19 0.0467(10) 0.0437(10) 0.0459(11) 0.0069(8) 0.0161(8) -0.0081(8)
Se11 0.0390(9) 0.0392(9) 0.0429(10) 0.0123(8) 0.0114(7) 0.0018(7)
Se26 0.0436(10) 0.0429(10) 0.0428(11) 0.0125(8) 0.0161(8) 0.0044(7)
Se2 0.0397(9) 0.0351(9) 0.0388(10) 0.0085(7) 0.0081(7) 0.0039(7)
Se24 0.0454(10) 0.0414(10) 0.0433(11) 0.0086(8) 0.0177(8) 0.0070(7)
Se25 0.0439(10) 0.0398(10) 0.0436(11) 0.0021(8) 0.0091(8) 0.0013(7)
Se27 0.0502(10) 0.0384(9) 0.0438(11) 0.0102(8) 0.0159(8) 0.0130(8)
Se17 0.0571(12) 0.0402(10) 0.0529(12) 0.0194(9) 0.0191(9) 0.0133(8)
Se15 0.0537(12) 0.0437(11) 0.0540(13) -0.0091(9) 0.0071(9) 0.0136(9)
Se33 0.0608(13) 0.0753(16) 0.0609(14) 0.0400(12) 0.0233(11) 0.0282(12)
Se14 0.0420(11) 0.0620(13) 0.0590(14) 0.0210(11) -0.0011(9) -0.0147(9)
Se31 0.0732(17) 0.115(2) 0.0542(15) 0.0034(15) 0.0296(13) -0.0398(17)
Cd8 0.0372(7) 0.0365(7) 0.0554(9) 0.0155(6) 0.0081(6) 0.0007(5)
Sn6 0.0369(7) 0.0360(7) 0.0393(7) 0.0076(5) 0.0084(5) -0.0020(4)
Se29 0.0423(10) 0.0390(10) 0.0502(12) 0.0011(8) 0.0141(8) -0.0013(7)
Se23 0.0443(10) 0.0428(10) 0.0552(12) 0.0208(9) 0.0095(9) -0.0001(8)
Sn8 0.0433(7) 0.0335(7) 0.0633(10) -0.0020(6) 0.0181(6) 0.0019(5)
Se22 0.0356(9) 0.0397(9) 0.0503(11) 0.0148(8) 0.0072(8) 0.0008(7)
Se34 0.0404(10) 0.0447(10) 0.0518(12) 0.0064(9) 0.0056(8) -0.0049(8)
Se21 0.0440(10) 0.0341(9) 0.0790(16) 0.0122(10) 0.0111(10) 0.0059(7)
Se32 0.058(3) 0.034(2) 0.062(4) -0.008(2) 0.020(2) 0.0024(15)
Se20 0.0452(10) 0.0459(10) 0.0535(12) -0.0042(9) 0.0220(9) -0.0007(8)
Cs1 0.0448(7) 0.0475(7) 0.0355(7) 0.0083(5) 0.0090(5) -0.0062(5)
Cs2 0.0415(6) 0.0352(6) 0.0442(7) 0.0011(4) 0.0119(5) 0.0004(4)
Cs3 0.0392(6) 0.0400(6) 0.0477(7) 0.0079(5) 0.0037(5) -0.0012(4)
Cs4 0.0474(7) 0.0396(6) 0.0357(6) 0.0072(4) 0.0124(5) 0.0093(4)
Cs5 0.0511(7) 0.0432(7) 0.0515(8) 0.0098(5) 0.0187(6) 0.0150(5)
Cs6 0.0572(8) 0.0700(9) 0.0404(7) 0.0120(6) 0.0122(6) -0.0032(6)
Cs7 0.0507(8) 0.0481(7) 0.0661(10) 0.0132(6) 0.0118(6) -0.0084(5)
Cs8 0.0454(7) 0.0441(7) 0.0494(8) 0.0046(5) 0.0157(5) -0.0076(5)
Cs9 0.0548(8) 0.0446(7) 0.0598(9) 0.0131(6) 0.0235(6) 0.0139(5)
Cs10 0.0485(7) 0.0532(8) 0.0638(9) 0.0224(6) 0.0149(6) -0.0080(5)
Cs11 0.0601(8) 0.0663(9) 0.0447(8) -0.0010(6) 0.0167(6) 0.0049(6)
Cs12 0.0444(7) 0.0448(7) 0.0916(12) 0.0039(7) 0.0067(7) 0.0104(5)
Cs13 0.0701(10) 0.0491(8) 0.0830(12) 0.0174(7) 0.0306(8) -0.0047(6)
Cs14 0.0562(8) 0.0527(8) 0.0653(10) -0.0001(7) 0.0078(7) 0.0004(6)
Cs18 0.0505(15) 0.0463(16) 0.068(3) 0.0157(19) 0.021(2) 0.0108(10)
Cs15 0.0594(9) 0.0626(9) 0.0677(10) 0.0219(7) 0.0095(7) 0.0107(7)
Cs19 0.097(4) 0.063(3) 0.074(3) 0.024(3) 0.053(3) 0.029(3)
Cs29 0.0642(16) 0.0547(15) 0.0439(13) 0.0116(12) 0.0233(12) 0.0214(12)
Cs16 0.0724(10) 0.0693(10) 0.0685(11) -0.0107(8) 0.0314(8) -0.0203(8)
Cs17 0.133(2) 0.0979(17) 0.0991(19) 0.0099(14) 0.0336(16) 0.0251(15)
Cs20 0.072(3) 0.047(2) 0.062(3) 0.006(2) 0.020(2) 0.013(2)
Cs30 0.078(4) 0.068(4) 0.066(4) 0.005(3) 0.025(3) 0.001(3)
Cs40 0.081(4) 0.094(5) 0.046(3) 0.008(3) 0.020(3) -0.006(4)
Se42 0.140(12) 0.072(8) 0.054(8) 0.005(7) 0.019(8) 0.060(8)
Cs28 0.046(4) 0.060(4) 0.103(10) 0.033(7) 0.028(7) 0.017(3)
Cs50 0.134(10) 0.079(6) 0.100(8) 0.030(6) 0.059(8) 0.041(6)

loop_
_atom_type_symbol
_atom_type_description
_atom_type_scat_dispersion_real
_atom_type_scat_dispersion_imag
_atom_type_scat_source
Cd Cd -0.8075 1.2024 'International Tables Vol C Tables 4.2.6.8 and 6.1.1.4'
Cs Cs -0.3680 2.1192 'International Tables Vol C Tables 4.2.6.8 and 6.1.1.4'
O O 0.0106 0.0060 'International Tables Vol C Tables 4.2.6.8 and 6.1.1.4'
Se Se -0.0929 2.2259 'International Tables Vol C Tables 4.2.6.8 and 6.1.1.4'
Sn Sn -0.6537 1.4246 'International Tables Vol C Tables 4.2.6.8 and 6.1.1.4'

loop_
_geom_angle_atom_site_label_1
_geom_angle_atom_site_label_2
_geom_angle_atom_site_label_3
_geom_angle
_geom_angle_site_symmetry_1
_geom_angle_site_symmetry_3
Se16 Sn2 Se12 107.25(7) . .
Se16 Sn2 Se3 104.68(7) . .
Se12 Sn2 Se3 112.91(7) . .
Se16 Sn2 Se4 105.41(7) . .
Se12 Sn2 Se4 110.85(7) . .
Se3 Sn2 Se4 114.95(7) . .
Se16 Sn2 Cs8 105.52(6) . 2_565
Se12 Sn2 Cs8 56.12(5) . 2_565
Se3 Sn2 Cs8 59.15(5) . 2_565
Se4 Sn2 Cs8 148.92(6) . 2_565
Se16 Sn2 Cs5 103.88(6) . 2
Se12 Sn2 Cs5 148.87(6) . 2
Se3 Sn2 Cs5 57.41(5) . 2
Se4 Sn2 Cs5 60.01(5) . 2
Cs8 Sn2 Cs5 114.60(4) 2_565 2
Se16 Sn2 Cs4 106.77(6) . .
Se12 Sn2 Cs4 55.27(5) . .
Se3 Sn2 Cs4 148.50(6) . .
Se4 Sn2 Cs4 57.58(5) . .
Cs8 Sn2 Cs4 109.74(3) 2_565 .
Cs5 Sn2 Cs4 115.37(3) 2 .
Se1 Cd3 Se13 109.35(7) . .
Se1 Cd3 Se5 109.89(7) . .
Se13 Cd3 Se5 111.60(8) . .
Se1 Cd3 Se4 108.40(7) . .
Se13 Cd3 Se4 108.53(8) . .
Se5 Cd3 Se4 109.01(7) . .
Se1 Cd3 Cs10 97.49(5) . 2_455
Se13 Cd3 Cs10 60.20(5) . 2_455
Se5 Cd3 Cs10 61.02(5) . 2_455
Se4 Cd3 Cs10 154.09(6) . 2_455
Se1 Cd3 Cs4 94.88(5) . .
Se13 Cd3 Cs4 58.43(5) . .
Se5 Cd3 Cs4 155.21(6) . .
Se4 Cd3 Cs4 59.98(5) . .
Cs10 Cd3 Cs4 118.08(4) 2_455 .
Se1 Cd3 Cs5 93.78(5) . 2
Se13 Cd3 Cs5 156.84(6) . 2
Se5 Cd3 Cs5 58.98(5) . 2
Se4 Cd3 Cs5 61.06(5) . 2
Cs10 Cd3 Cs5 119.22(4) 2_455 2
Cs4 Cd3 Cs5 120.10(4) . 2
Se18 Cd6 Se19 110.21(8) . .
Se18 Cd6 Se20 107.83(7) . .
Se19 Cd6 Se20 110.36(8) . .
Se18 Cd6 Se26 108.32(7) . .
Se19 Cd6 Se26 110.24(8) . .
Se20 Cd6 Se26 109.82(8) . .
Se18 Cd6 Cs28 101.25(19) . .
Se19 Cd6 Cs28 61.2(3) . .
Se20 Cd6 Cs28 55.6(3) . .
Se26 Cd6 Cs28 150.17(19) . .
Se18 Cd6 Cs11 96.60(6) . .
Se19 Cd6 Cs11 153.17(7) . .
Se20 Cd6 Cs11 58.08(6) . .
Se26 Cd6 Cs11 59.74(6) . .
Cs28 Cd6 Cs11 113.6(3) . .
Se18 Cd6 Cs13 96.39(6) . .
Se19 Cd6 Cs13 58.78(6) . .
Se20 Cd6 Cs13 155.77(7) . .
Se26 Cd6 Cs13 61.12(6) . .
Cs28 Cd6 Cs13 120.0(3) . .
Cs11 Cd6 Cs13 120.60(5) . .
Se18 Cd6 Cs18 96.54(9) . .
Se19 Cd6 Cs18 59.77(11) . .
Se20 Cd6 Cs18 59.83(10) . .
Se26 Cd6 Cs18 155.12(9) . .
Cs28 Cd6 Cs18 5.6(2) . .
Cs11 Cd6 Cs18 117.64(10) . .
Cs13 Cd6 Cs18 117.95(11) . .
Se15 Sn3 Se9 106.28(9) . .
Se15 Sn3 Se8 106.07(8) . .
Se9 Sn3 Se8 112.87(8) . .
Se15 Sn3 Se10 105.87(8) . .
Se9 Sn3 Se10 109.33(7) . .
Se8 Sn3 Se10 115.69(8) . .
Se15 Sn3 Cs12 102.84(7) . .
Se9 Sn3 Cs12 56.18(6) . .
Se8 Sn3 Cs12 60.14(6) . .
Se10 Sn3 Cs12 150.75(6) . .
Se15 Sn3 Cs8 105.32(7) . 2_565
Se9 Sn3 Cs8 148.36(6) . 2_565
Se8 Sn3 Cs8 58.67(5) . 2_565
Se10 Sn3 Cs8 59.73(5) . 2_565
Cs12 Sn3 Cs8 117.33(4) . 2_565
Se15 Sn3 Cs1 104.64(7) . 1_656
Se9 Sn3 Cs1 55.64(5) . 1_656
Se8 Sn3 Cs1 149.24(6) . 1_656
Se10 Sn3 Cs1 56.08(5) . 1_656
Cs12 Sn3 Cs1 110.96(4) . 1_656
Cs8 Sn3 Cs1 114.06(3) 2_565 1_656
Se1 Cd1 Se2 109.62(7) . .
Se1 Cd1 Se10 107.68(7) . .
Se2 Cd1 Se10 111.10(7) . .
Se1 Cd1 Se3 108.46(7) . .
Se2 Cd1 Se3 112.13(7) . .
Se10 Cd1 Se3 107.72(7) . .
Se1 Cd1 Cs5 97.51(5) . 2
Se2 Cd1 Cs5 59.62(5) . 2
Se10 Cd1 Cs5 154.78(6) . 2
Se3 Cd1 Cs5 61.47(5) . 2
Se1 Cd1 Cs1 97.66(5) . 1_656
Se2 Cd1 Cs1 59.54(5) . 1_656
Se10 Cd1 Cs1 59.78(5) . 1_656
Se3 Cd1 Cs1 153.70(6) . 1_656
Cs5 Cd1 Cs1 118.94(4) 2 1_656
Se1 Cd1 Cs8 92.19(5) . 2_565
Se2 Cd1 Cs8 158.19(6) . 2_565
Se10 Cd1 Cs8 59.86(5) . 2_565
Se3 Cd1 Cs8 58.40(5) . 2_565
Cs5 Cd1 Cs8 119.05(4) 2 2_565
Cs1 Cd1 Cs8 118.99(4) 1_656 2_565
Se14 Sn1 Se6 105.51(8) . .
Se14 Sn1 Se7 106.72(8) . .
Se6 Sn1 Se7 113.88(8) . .
Se14 Sn1 Se13 103.87(9) . .
Se6 Sn1 Se13 114.67(8) . .
Se7 Sn1 Se13 111.18(7) . .
Se14 Sn1 Cs10 103.01(7) . 2_455
Se6 Sn1 Cs10 58.93(5) . 2_455
Se7 Sn1 Cs10 150.18(6) . 2_455
Se13 Sn1 Cs10 58.23(5) . 2_455
Se14 Sn1 Cs4 104.67(7) . .
Se6 Sn1 Cs4 149.82(6) . .
Se7 Sn1 Cs4 56.72(5) . .
Se13 Sn1 Cs4 56.51(5) . .
Cs10 Sn1 Cs4 113.13(4) 2_455 .
Se17 Sn4 Se2 106.34(8) . .
Se17 Sn4 Se5 104.78(8) . .
Se2 Sn4 Se5 113.29(8) . .
Se17 Sn4 Se11 105.35(8) . .
Se2 Sn4 Se11 111.45(7) . .
Se5 Sn4 Se11 114.69(8) . .
Se17 Sn4 Cs5 105.08(6) . 2
Se2 Sn4 Cs5 56.62(5) . 2
Se5 Sn4 Cs5 58.94(6) . 2
Se11 Sn4 Cs5 149.45(6) . 2
Se17 Sn4 Cs10 104.35(7) . 2_455
Se2 Sn4 Cs10 149.32(6) . 2_455
Se5 Sn4 Cs10 57.45(6) . 2_455
Se11 Sn4 Cs10 59.55(6) . 2_455
Cs5 Sn4 Cs10 114.45(4) 2 2_455
Se17 Sn4 Cs1 106.05(7) . 1_656
Se2 Sn4 Cs1 55.36(5) . 1_656
Se5 Sn4 Cs1 149.11(6) . 1_656
Se11 Sn4 Cs1 58.07(5) . 1_656
Cs5 Sn4 Cs1 110.33(3) 2 1_656
Cs10 Sn4 Cs1 115.46(4) 2_455 1_656
Se1 Cd4 Se7 109.11(7) . .
Se1 Cd4 Se8 108.99(7) . .
Se7 Cd4 Se8 105.97(7) . .
Se1 Cd4 Se12 108.56(7) . .
Se7 Cd4 Se12 110.79(7) . .
Se8 Cd4 Se12 113.34(7) . .
Se1 Cd4 Cs8 97.47(5) . 2_565
Se7 Cd4 Cs8 153.40(6) . 2_565
Se8 Cd4 Cs8 62.78(5) . 2_565
Se12 Cd4 Cs8 59.40(5) . 2_565
Se1 Cd4 Cs4 96.94(5) . .
Se7 Cd4 Cs4 60.22(5) . .
Se8 Cd4 Cs4 153.79(6) . .
Se12 Cd4 Cs4 59.40(5) . .
Cs8 Cd4 Cs4 118.61(4) 2_565 .
Se1 Cd4 Cs12 92.26(5) . .
Se7 Cd4 Cs12 61.76(5) . .
Se8 Cd4 Cs12 55.80(5) . .
Se12 Cd4 Cs12 159.12(6) . .
Cs8 Cd4 Cs12 117.56(4) 2_565 .
Cs4 Cd4 Cs12 121.06(4) . .
Se18 Cd7 Se25 109.33(7) . .
Se18 Cd7 Se27 107.95(8) . .
Se25 Cd7 Se27 111.66(8) . .
Se18 Cd7 Se24 110.02(7) . .
Se25 Cd7 Se24 106.33(8) . .
Se27 Cd7 Se24 111.54(7) . .
Se18 Cd7 Cs13 97.06(6) . .
Se25 Cd7 Cs13 58.18(6) . .
Se27 Cd7 Cs13 62.15(6) . .
Se24 Cd7 Cs13 152.50(7) . .
Se18 Cd7 Cs6 95.87(6) . .
Se25 Cd7 Cs6 57.98(6) . .
Se27 Cd7 Cs6 156.19(7) . .
Se24 Cd7 Cs6 58.30(5) . .
Cs13 Cd7 Cs6 115.60(4) . .
Se18 Cd7 Cs9 94.37(5) . .
Se25 Cd7 Cs9 156.29(6) . .
Se27 Cd7 Cs9 57.92(5) . .
Se24 Cd7 Cs9 64.37(5) . .
Cs13 Cd7 Cs9 119.62(4) . .
Cs6 Cd7 Cs9 121.81(4) . .
Se33 Sn5 Se27 108.34(9) . .
Se33 Sn5 Se28 102.77(10) . .
Se27 Sn5 Se28 114.40(8) . .
Se33 Sn5 Se26 107.46(8) . .
Se27 Sn5 Se26 110.41(8) . .
Se28 Sn5 Se26 112.86(8) . .
Se33 Sn5 Cs9 100.97(7) . .
Se27 Sn5 Cs9 60.11(6) . .
Se28 Sn5 Cs9 58.13(6) . .
Se26 Sn5 Cs9 151.55(6) . .
Se33 Sn5 Cs11 102.45(8) . .
Se27 Sn5 Cs11 149.19(6) . .
Se28 Sn5 Cs11 57.74(6) . .
Se26 Sn5 Cs11 57.93(6) . .
Cs9 Sn5 Cs11 114.89(4) . .
Se18 Cd5 Se28 109.00(7) . .
Se18 Cd5 Se30 108.48(8) . .
Se28 Cd5 Se30 112.15(8) . .
Se18 Cd5 Se29 109.49(7) . .
Se28 Cd5 Se29 105.87(8) . .
Se30 Cd5 Se29 111.79(8) . .
Se18 Cd5 Cs9 98.87(6) . .
Se28 Cd5 Cs9 59.28(5) . .
Se30 Cd5 Cs9 60.66(5) . .
Se29 Cd5 Cs9 151.35(7) . .
Se18 Cd5 Cs11 94.14(6) . .
Se28 Cd5 Cs11 57.87(5) . .
Se30 Cd5 Cs11 157.38(7) . .
Se29 Cd5 Cs11 58.51(6) . .
Cs9 Cd5 Cs11 116.69(4) . .
Se18 Cd5 Cs7 95.24(5) . .
Se28 Cd5 Cs7 155.76(7) . .
Se30 Cd5 Cs7 57.81(5) . .
Se29 Cd5 Cs7 64.22(6) . .
Cs9 Cd5 Cs7 118.24(4) . .
Cs11 Cd5 Cs7 121.78(4) . .
Se18 Cd5 Cs30 150.24(11) . .
Se28 Cd5 Cs30 57.33(11) . .
Se30 Cd5 Cs30 101.28(11) . .
Se29 Cd5 Cs30 57.76(11) . .
Cs9 Cd5 Cs30 95.20(10) . .
Cs11 Cd5 Cs30 56.10(10) . .
Cs7 Cd5 Cs30 100.98(10) . .
Se31 Sn7 Se30 107.11(9) . .
Se31 Sn7 Se24 104.28(11) . .
Se30 Sn7 Se24 114.65(8) . .
Se31 Sn7 Se23 105.66(12) . .
Se30 Sn7 Se23 112.93(9) . .
Se24 Sn7 Se23 111.32(8) . .
Se31 Sn7 Cs7 103.32(10) . .
Se30 Sn7 Cs7 59.52(6) . .
Se24 Sn7 Cs7 152.16(6) . .
Se23 Sn7 Cs7 56.84(6) . .
Se31 Sn7 Cs6 103.42(8) . .
Se30 Sn7 Cs6 149.46(6) . .
Se24 Sn7 Cs6 57.02(6) . .
Se23 Sn7 Cs6 56.55(6) . .
Cs7 Sn7 Cs6 112.46(4) . .
Se31 Sn7 Cs19 45.05(12) . 1_554
Se30 Sn7 Cs19 124.79(11) . 1_554
Se24 Sn7 Cs19 59.23(9) . 1_554
Se23 Sn7 Cs19 119.96(11) . 1_554
Cs7 Sn7 Cs19 148.17(8) . 1_554
Cs6 Sn7 Cs19 78.64(10) . 1_554
Se1 Cd2 Se9 109.29(7) . .
Se1 Cd2 Se6 110.29(7) . .
Se9 Cd2 Se6 112.00(8) . .
Se1 Cd2 Se11 109.31(7) . .
Se9 Cd2 Se11 107.39(8) . .
Se6 Cd2 Se11 108.48(7) . .
Se1 Cd2 Cs12 101.72(6) . .
Se9 Cd2 Cs12 58.92(6) . .
Se6 Cd2 Cs12 60.48(5) . .
Se11 Cd2 Cs12 148.91(6) . .
Se1 Cd2 Cs10 94.67(5) . 2_455
Se9 Cd2 Cs10 155.96(6) . 2_455
Se6 Cd2 Cs10 58.78(5) . 2_455
Se11 Cd2 Cs10 60.93(5) . 2_455
Cs12 Cd2 Cs10 119.09(4) . 2_455
Se1 Cd2 Cs1 95.10(5) . 1_656
Se9 Cd2 Cs1 57.39(5) . 1_656
Se6 Cd2 Cs1 154.60(6) . 1_656
Se11 Cd2 Cs1 60.12(5) . 1_656
Cs12 Cd2 Cs1 116.20(4) . 1_656
Cs10 Cd2 Cs1 120.15(4) 2_455 1_656
Sn3 Se8 Cd4 105.97(7) . .
Sn3 Se8 Cs8 86.81(6) . 2_565
Cd4 Se8 Cs8 79.13(5) . 2_565
Sn3 Se8 Cs12 85.03(6) . .
Cd4 Se8 Cs12 89.48(6) . .
Cs8 Se8 Cs12 163.60(6) 2_565 .
Sn3 Se8 Cs18 104.22(9) . 2_465
Cd4 Se8 Cs18 140.29(13) . 2_465
Cs8 Se8 Cs18 127.92(12) 2_565 2_465
Cs12 Se8 Cs18 68.06(11) . 2_465
Sn3 Se8 Cs28 111.0(2) . 2_465
Cd4 Se8 Cs28 135.5(3) . 2_465
Cs8 Se8 Cs28 125.9(3) 2_565 2_465
Cs12 Se8 Cs28 70.4(3) . 2_465
Cs18 Se8 Cs28 6.8(2) 2_465 2_465
Sn3 Se10 Cd1 107.52(7) . .
Sn3 Se10 Cs2 95.58(6) . 2_566
Cd1 Se10 Cs2 154.95(7) . 2_566
Sn3 Se10 Cs1 89.53(6) . 1_656
Cd1 Se10 Cs1 82.36(5) . 1_656
Cs2 Se10 Cs1 88.41(5) 2_566 1_656
Sn3 Se10 Cs8 85.78(6) . 2_565
Cd1 Se10 Cs8 83.86(6) . 2_565
Cs2 Se10 Cs8 107.90(5) 2_566 2_565
Cs1 Se10 Cs8 163.38(6) 1_656 2_565
Sn2 Se3 Cd1 106.32(7) . .
Sn2 Se3 Cs5 88.13(6) . 2
Cd1 Se3 Cs5 80.41(5) . 2
Sn2 Se3 Cs8 85.93(6) . 2_565
Cd1 Se3 Cs8 85.15(5) . 2_565
Cs5 Se3 Cs8 162.17(6) 2 2_565
Sn2 Se3 Cs7 113.57(7) . 2_565
Cd1 Se3 Cs7 129.39(7) . 2_565
Cs5 Se3 Cs7 129.13(6) 2 2_565
Cs8 Se3 Cs7 68.49(4) 2_565 2_565
Cd3 Se1 Cd2 109.08(7) . .
Cd3 Se1 Cd4 109.21(8) . .
Cd2 Se1 Cd4 109.25(7) . .
Cd3 Se1 Cd1 109.64(7) . .
Cd2 Se1 Cd1 108.71(8) . .
Cd4 Se1 Cd1 110.92(7) . .
Cd6 Se18 Cd8 108.66(7) . .
Cd6 Se18 Cd5 111.35(8) . .
Cd8 Se18 Cd5 109.87(7) . .
Cd6 Se18 Cd7 108.99(7) . .
Cd8 Se18 Cd7 108.44(8) . .
Cd5 Se18 Cd7 109.48(7) . .
Sn2 Se4 Cd3 106.18(7) . .
Sn2 Se4 Cs4 93.47(6) . 2
Cd3 Se4 Cs4 158.90(7) . 2
Sn2 Se4 Cs4 88.14(6) . .
Cd3 Se4 Cs4 82.72(5) . .
Cs4 Se4 Cs4 90.48(5) 2 .
Sn2 Se4 Cs5 85.55(6) . 2
Cd3 Se4 Cs5 82.10(6) . 2
Cs4 Se4 Cs5 107.53(5) 2 2
Cs4 Se4 Cs5 161.22(6) . 2
Sn1 Se13 Cd3 105.87(8) . .
Sn1 Se13 Cs16 107.55(7) . .
Cd3 Se13 Cs16 145.85(8) . .
Sn1 Se13 Cs10 86.47(6) . 2_455
Cd3 Se13 Cs10 81.91(6) . 2_455
Cs16 Se13 Cs10 93.28(6) . 2_455
Sn1 Se13 Cs4 88.95(6) . .
Cd3 Se13 Cs4 84.50(6) . .
Cs16 Se13 Cs4 102.84(6) . .
Cs10 Se13 Cs4 163.87(6) 2_455 .
Sn1 Se6 Cd2 104.70(7) . .
Sn1 Se6 Cs12 93.17(7) . .
Cd2 Se6 Cs12 81.49(6) . .
Sn1 Se6 Cs10 85.89(6) . 2_455
Cd2 Se6 Cs10 84.11(6) . 2_455
Cs12 Se6 Cs10 164.84(6) . 2_455
Sn1 Se6 Cs13 109.39(7) . 2_455
Cd2 Se6 Cs13 133.93(7) . 2_455
Cs12 Se6 Cs13 125.48(6) . 2_455
Cs10 Se6 Cs13 68.69(4) 2_455 2_455
Sn7 Se30 Cd5 107.07(8) . .
Sn7 Se30 Cs8 112.58(7) . .
Cd5 Se30 Cs8 131.52(8) . .
Sn7 Se30 Cs7 85.67(7) . .
Cd5 Se30 Cs7 86.35(6) . .
Cs8 Se30 Cs7 70.37(4) . .
Sn7 Se30 Cs9 92.29(7) . .
Cd5 Se30 Cs9 82.33(6) . .
Cs8 Se30 Cs9 121.66(6) . .
Cs7 Se30 Cs9 167.36(6) . .
Sn5 Se28 Cd5 106.66(8) . .
Sn5 Se28 Cs15 99.91(7) . .
Cd5 Se28 Cs15 149.21(8) . .
Sn5 Se28 Cs9 87.07(7) . .
Cd5 Se28 Cs9 83.74(6) . .
Cs15 Se28 Cs9 82.34(5) . .
Sn5 Se28 Cs11 88.08(7) . .
Cd5 Se28 Cs11 86.27(6) . .
Cs15 Se28 Cs11 110.23(6) . .
Cs9 Se28 Cs11 167.15(7) . .
Sn5 Se28 Cs30 151.09(13) . .
Cd5 Se28 Cs30 87.81(13) . .
Cs15 Se28 Cs30 75.73(13) . .
Cs9 Se28 Cs30 119.91(12) . .
Cs11 Se28 Cs30 67.59(12) . .
Sn1 Se7 Cd4 105.95(7) . .
Sn1 Se7 Cs3 95.04(6) . .
Cd4 Se7 Cs3 157.75(7) . .
Sn1 Se7 Cs4 88.82(6) . .
Cd4 Se7 Cs4 81.86(6) . .
Cs3 Se7 Cs4 91.43(5) . .
Sn1 Se7 Cs12 84.73(6) . .
Cd4 Se7 Cs12 83.77(6) . .
Cs3 Se7 Cs12 105.86(5) . .
Cs4 Se7 Cs12 161.99(6) . .
Sn4 Se5 Cd3 105.54(7) . .
Sn4 Se5 Cs10 88.03(6) . 2_455
Cd3 Se5 Cs10 81.16(6) . 2_455
Sn4 Se5 Cs5 86.11(6) . 2
Cd3 Se5 Cs5 84.33(6) . 2
Cs10 Se5 Cs5 162.29(6) 2_455 2
Sn4 Se5 Cs9 111.55(7) . 2
Cd3 Se5 Cs9 132.03(7) . 2
Cs10 Se5 Cs9 128.28(6) 2_455 2
Cs5 Se5 Cs9 69.33(4) 2 2
Sn4 Se5 Cs20 107.87(10) . 2_455
Cd3 Se5 Cs20 123.90(10) . 2_455
Cs10 Se5 Cs20 56.73(8) 2_455 2_455
Cs5 Se5 Cs20 140.93(9) 2 2_455
Cs9 Se5 Cs20 71.61(8) 2 2_455
Sn3 Se9 Cd2 106.23(8) . .
Sn3 Se9 Cs29 115.67(9) . .
Cd2 Se9 Cs29 136.22(9) . .
Sn3 Se9 Cs19 104.59(12) . .
Cd2 Se9 Cs19 148.62(13) . .
Cs29 Se9 Cs19 12.91(9) . .
Sn3 Se9 Cs12 88.98(7) . .
Cd2 Se9 Cs12 83.24(6) . .
Cs29 Se9 Cs12 85.31(7) . .
Cs19 Se9 Cs12 91.59(12) . .
Sn3 Se9 Cs1 90.13(6) . 1_656
Cd2 Se9 Cs1 85.87(6) . 1_656
Cs29 Se9 Cs1 105.49(7) . 1_656
Cs19 Se9 Cs1 99.86(12) . 1_656
Cs12 Se9 Cs1 168.36(7) . 1_656
Sn2 Se16 Cs4 94.46(6) . 2
Sn2 Se16 Cs16 160.43(8) . 2
Cs4 Se16 Cs16 101.10(5) 2 2
Sn2 Se12 Cd4 106.27(7) . .
Sn2 Se12 Cs8 88.88(6) . 2_565
Cd4 Se12 Cs8 82.10(6) . 2_565
Sn2 Se12 Cs4 90.52(6) . .
Cd4 Se12 Cs4 82.56(5) . .
Cs8 Se12 Cs4 163.82(6) 2_565 .
Sn2 Se12 Cs15 130.45(7) . .
Cd4 Se12 Cs15 121.78(7) . .
Cs8 Se12 Cs15 107.82(6) 2_565 .
Cs4 Se12 Cs15 84.70(5) . .
Sn6 Se19 Cd6 105.66(8) . .
Sn6 Se19 Cs10 112.26(8) . .
Cd6 Se19 Cs10 132.21(8) . .
Sn6 Se19 Cs13 85.73(7) . .
Cd6 Se19 Cs13 84.65(7) . .
Cs10 Se19 Cs13 70.66(5) . .
Sn6 Se19 Cs28 95.3(2) . .
Cd6 Se19 Cs28 81.5(3) . .
Cs10 Se19 Cs28 121.4(3) . .
Cs13 Se19 Cs28 165.8(3) . .
Sn6 Se19 Cs18 88.53(9) . .
Cd6 Se19 Cs18 84.40(13) . .
Cs10 Se19 Cs18 123.55(13) . .
Cs13 Se19 Cs18 165.78(13) . .
Cs28 Se19 Cs18 6.9(2) . .
Sn4 Se11 Cd2 105.67(7) . .
Sn4 Se11 Cs1 93.01(6) . 2_455
Cd2 Se11 Cs1 158.73(8) . 2_455
Sn4 Se11 Cs1 87.77(6) . 1_656
Cd2 Se11 Cs1 82.90(6) . 1_656
Cs1 Se11 Cs1 87.84(5) 2_455 1_656
Sn4 Se11 Cs10 85.96(6) . 2_455
Cd2 Se11 Cs10 82.04(6) . 2_455
Cs1 Se11 Cs10 109.88(5) 2_455 2_455
Cs1 Se11 Cs10 161.47(6) 1_656 2_455
Sn5 Se26 Cd6 106.04(7) . .
Sn5 Se26 Cs11 87.53(7) . .
Cd6 Se26 Cs11 82.82(6) . .
Sn5 Se26 Cs3 88.40(6) . .
Cd6 Se26 Cs3 165.14(7) . .
Cs11 Se26 Cs3 101.69(6) . .
Sn5 Se26 Cs13 91.12(7) . .
Cd6 Se26 Cs13 81.93(6) . .
Cs11 Se26 Cs13 163.68(6) . .
Cs3 Se26 Cs13 94.52(5) . .
Sn4 Se2 Cd1 105.75(7) . .
Sn4 Se2 Cs5 88.43(6) . 2
Cd1 Se2 Cs5 82.19(6) . 2
Sn4 Se2 Cs1 90.57(6) . 1_656
Cd1 Se2 Cs1 82.63(6) . 1_656
Cs5 Se2 Cs1 163.91(6) 2 1_656
Sn4 Se2 Cs14 129.89(7) . .
Cd1 Se2 Cs14 123.10(7) . .
Cs5 Se2 Cs14 107.23(6) 2 .
Cs1 Se2 Cs14 85.61(5) 1_656 .
Sn7 Se24 Cd7 105.20(8) . .
Sn7 Se24 Cs29 96.94(8) . 1_554
Cd7 Se24 Cs29 157.22(10) . 1_554
Sn7 Se24 Cs6 88.73(6) . .
Cd7 Se24 Cs6 85.03(6) . .
Cs29 Se24 Cs6 90.25(7) 1_554 .
Sn7 Se24 Cs50 147.76(19) . 2
Cd7 Se24 Cs50 89.37(19) . 2
Cs29 Se24 Cs50 68.68(19) 1_554 2
Cs6 Se24 Cs50 63.60(18) . 2
Sn7 Se24 Cs19 86.64(11) . 1_554
Cd7 Se24 Cs19 168.12(12) . 1_554
Cs29 Se24 Cs19 12.12(9) 1_554 1_554
Cs6 Se24 Cs19 96.41(11) . 1_554
Cs50 Se24 Cs19 80.8(2) 2 1_554
Sn7 Se24 Cs9 85.12(7) . .
Cd7 Se24 Cs9 80.45(6) . .
Cs29 Se24 Cs9 107.13(7) 1_554 .
Cs6 Se24 Cs9 162.13(6) . .
Cs50 Se24 Cs9 126.16(18) 2 .
Cs19 Se24 Cs9 99.95(11) 1_554 .
Sn6 Se25 Cd7 106.89(8) . .
Sn6 Se25 Cs14 99.81(7) . 1_454
Cd7 Se25 Cs14 152.35(8) . 1_454
Sn6 Se25 Cs13 87.05(7) . .
Cd7 Se25 Cs13 85.17(7) . .
Cs14 Se25 Cs13 89.23(6) 1_454 .
Sn6 Se25 Cs6 87.07(7) . .
Cd7 Se25 Cs6 85.67(6) . .
Cs14 Se25 Cs6 102.98(6) 1_454 .
Cs13 Se25 Cs6 167.19(7) . .
Sn6 Se25 Cs50 145.77(19) . 2
Cd7 Se25 Cs50 88.1(2) . 2
Cs14 Se25 Cs50 73.3(2) 1_454 2
Cs13 Se25 Cs50 125.49(17) . 2
Cs6 Se25 Cs50 63.03(16) . 2
Sn5 Se27 Cd7 107.35(8) . .
Sn5 Se27 Cs5 114.47(7) . .
Cd7 Se27 Cs5 129.90(8) . .
Sn5 Se27 Cs9 85.18(7) . .
Cd7 Se27 Cs9 86.42(6) . .
Cs5 Se27 Cs9 71.34(5) . .
Sn5 Se27 Cs13 91.22(7) . .
Cd7 Se27 Cs13 81.21(6) . .
Cs5 Se27 Cs13 122.72(6) . .
Cs9 Se27 Cs13 165.46(6) . .
Sn4 Se17 Cs19 161.84(13) . 2_556
Sn4 Se17 Cs1 94.63(7) . 2_455
Cs19 Se17 Cs1 99.51(9) 2_556 2_455
Sn4 Se17 Cs29 151.23(10) . 2_556
Cs19 Se17 Cs29 12.40(9) 2_556 2_556
Cs1 Se17 Cs29 101.64(7) 2_455 2_556
Sn3 Se15 Cs2 161.24(9) . .
Sn3 Se15 Cs2 92.40(7) . 2_566
Cs2 Se15 Cs2 106.34(6) . 2_566
Sn3 Se15 Cs19 88.80(11) . .
Cs2 Se15 Cs19 83.80(8) . .
Cs2 Se15 Cs19 110.55(11) 2_566 .
Sn5 Se33 Cs3 97.36(8) . .
Sn5 Se33 Cs4 166.79(10) . .
Cs3 Se33 Cs4 93.89(6) . .
Sn5 Se33 Cs15 93.83(8) . .
Cs3 Se33 Cs15 138.76(9) . .
Cs4 Se33 Cs15 82.13(6) . .
Sn1 Se14 Cs3 165.32(10) . 2_455
Sn1 Se14 Cs17 98.57(10) . .
Cs3 Se14 Cs17 83.69(8) 2_455 .
Sn1 Se14 Cs3 91.61(7) . .
Cs3 Se14 Cs3 102.98(6) 2_455 .
Cs17 Se14 Cs3 88.09(8) . .
Sn7 Se31 Cs19 101.88(14) . 1_554
Sn7 Se31 Cs2 154.98(16) . 1_554
Cs19 Se31 Cs2 100.63(11) 1_554 1_554
Sn7 Se31 Cs29 94.85(11) . 1_554
Cs19 Se31 Cs29 9.27(11) 1_554 1_554
Cs2 Se31 Cs29 106.20(8) 1_554 1_554
Se18 Cd8 Se21 108.47(9) . .
Se18 Cd8 Se23 109.69(7) . .
Se21 Cd8 Se23 109.08(8) . .
Se18 Cd8 Se22 111.17(7) . .
Se21 Cd8 Se22 109.28(8) . .
Se23 Cd8 Se22 109.11(9) . .
Se18 Cd8 Cs6 97.98(6) . .
Se21 Cd8 Cs6 153.53(7) . .
Se23 Cd8 Cs6 59.27(6) . .
Se22 Cd8 Cs6 59.79(6) . .
Se18 Cd8 Cs7 97.73(6) . .
Se21 Cd8 Cs7 60.45(6) . .
Se23 Cd8 Cs7 57.05(6) . .
Se22 Cd8 Cs7 151.06(6) . .
Cs6 Cd8 Cs7 116.08(4) . .
Se18 Cd8 Cs18 98.27(9) . .
Se21 Cd8 Cs18 59.35(11) . .
Se23 Cd8 Cs18 152.03(9) . .
Se22 Cd8 Cs18 58.95(10) . .
Cs6 Cd8 Cs18 118.47(10) . .
Cs7 Cd8 Cs18 119.75(11) . .
Se18 Cd8 Cs28 93.64(18) . .
Se21 Cd8 Cs28 58.3(3) . .
Se23 Cd8 Cs28 156.46(19) . .
Se22 Cd8 Cs28 63.1(2) . .
Cs6 Cd8 Cs28 122.1(2) . .
Cs7 Cd8 Cs28 118.2(3) . .
Cs18 Cd8 Cs28 5.3(2) . .
Se34 Sn6 Se25 101.84(8) . .
Se34 Sn6 Se22 106.59(8) . .
Se25 Sn6 Se22 113.58(8) . .
Se34 Sn6 Se19 108.76(8) . .
Se25 Sn6 Se19 113.75(8) . .
Se22 Sn6 Se19 111.51(8) . .
Se34 Sn6 Cs13 101.47(6) . .
Se25 Sn6 Cs13 57.89(6) . .
Se22 Sn6 Cs13 151.90(6) . .
Se19 Sn6 Cs13 59.22(6) . .
Se34 Sn6 Cs6 100.57(7) . .
Se25 Sn6 Cs6 58.01(6) . .
Se22 Sn6 Cs6 58.47(6) . .
Se19 Sn6 Cs6 150.67(6) . .
Cs13 Sn6 Cs6 115.00(4) . .
Se34 Sn6 Cs2 52.69(6) . 2_465
Se25 Sn6 Cs2 131.30(7) . 2_465
Se22 Sn6 Cs2 55.53(5) . 2_465
Se19 Sn6 Cs2 113.84(6) . 2_465
Cs13 Sn6 Cs2 151.76(4) . 2_465
Cs6 Sn6 Cs2 84.20(3) . 2_465
Sn8 Se29 Cd5 104.81(8) . .
Sn8 Se29 Cs16 93.78(7) . 1_565
Cd5 Se29 Cs16 160.87(9) . 1_565
Sn8 Se29 Cs11 87.62(7) . .
Cd5 Se29 Cs11 85.32(6) . .
Cs16 Se29 Cs11 91.10(6) 1_565 .
Sn8 Se29 Cs30 151.33(14) . .
Cd5 Se29 Cs30 87.04(12) . .
Cs16 Se29 Cs30 74.30(12) 1_565 .
Cs11 Se29 Cs30 67.08(12) . .
Sn8 Se29 Cs7 85.63(7) . .
Cd5 Se29 Cs7 80.25(6) . .
Cs16 Se29 Cs7 106.05(6) 1_565 .
Cs11 Se29 Cs7 161.92(6) . .
Cs30 Se29 Cs7 122.50(12) . .
Sn7 Se23 Cd8 105.58(8) . .
Sn7 Se23 Cs7 88.11(7) . .
Cd8 Se23 Cs7 86.00(7) . .
Sn7 Se23 Cs6 127.22(8) . 2_464
Cd8 Se23 Cs6 127.18(8) . 2_464
Cs7 Se23 Cs6 93.94(6) . 2_464
Sn7 Se23 Cs6 89.09(7) . .
Cd8 Se23 Cs6 83.35(6) . .
Cs7 Se23 Cs6 167.83(7) . .
Cs6 Se23 Cs6 97.18(6) 2_464 .
Se32 Sn8 Se21 102.0(3) . .
Se32 Sn8 Se20 110.7(2) . .
Se21 Sn8 Se20 112.83(9) . .
Se32 Sn8 Se29 104.02(17) . .
Se21 Sn8 Se29 114.81(9) . .
Se20 Sn8 Se29 111.59(9) . .
Se32 Sn8 Se42 14.6(6) . .
Se21 Sn8 Se42 114.9(6) . .
Se20 Sn8 Se42 98.3(10) . .
Se29 Sn8 Se42 102.9(5) . .
Se32 Sn8 Cs28 102.5(3) . .
Se21 Sn8 Cs28 62.67(17) . .
Se20 Sn8 Cs28 54.04(19) . .
Se29 Sn8 Cs28 153.2(3) . .
Se42 Sn8 Cs28 101.8(7) . .
Se32 Sn8 Cs11 108.0(3) . .
Se21 Sn8 Cs11 150.01(7) . .
Se20 Sn8 Cs11 55.82(6) . .
Se29 Sn8 Cs11 58.12(6) . .
Se42 Sn8 Cs11 94.8(6) . .
Cs28 Sn8 Cs11 109.38(19) . .
Se32 Sn8 Cs18 103.93(19) . .
Se21 Sn8 Cs18 57.04(8) . .
Se20 Sn8 Cs18 58.92(9) . .
Se29 Sn8 Cs18 152.00(11) . .
Se42 Sn8 Cs18 104.6(6) . .
Cs28 Sn8 Cs18 5.68(19) . .
Cs11 Sn8 Cs18 113.72(8) . .
Sn6 Se22 Cd8 104.51(8) . .
Sn6 Se22 Cs2 90.48(6) . 2_465
Cd8 Se22 Cs2 163.13(8) . 2_465
Sn6 Se22 Cs6 86.61(7) . .
Cd8 Se22 Cs6 82.85(6) . .
Cs2 Se22 Cs6 106.10(6) 2_465 .
Sn6 Se22 Cs18 90.72(12) . .
Cd8 Se22 Cs18 84.42(14) . .
Cs2 Se22 Cs18 87.76(12) 2_465 .
Cs6 Se22 Cs18 165.89(12) . .
Sn6 Se22 Cs28 87.5(2) . .
Cd8 Se22 Cs28 82.4(3) . .
Cs2 Se22 Cs28 90.7(2) 2_465 .
Cs6 Se22 Cs28 162.2(2) . .
Cs18 Se22 Cs28 4.4(3) . .
Sn6 Se34 Cs1 171.58(9) . .
Sn6 Se34 Cs2 93.78(7) . 2_465
Cs1 Se34 Cs2 91.09(5) . 2_465
Sn6 Se34 Cs14 95.68(7) . 1_454
Cs1 Se34 Cs14 85.00(5) . 1_454
Cs2 Se34 Cs14 139.50(7) 2_465 1_454
Sn8 Se21 Cd8 106.29(8) . .
Sn8 Se21 Cs12 106.80(9) . 2_465
Cd8 Se21 Cs12 137.44(9) . 2_465
Sn8 Se21 Cs18 89.34(10) . .
Cd8 Se21 Cs18 84.17(12) . .
Cs12 Se21 Cs18 70.24(11) 2_465 .
Sn8 Se21 Cs7 91.64(7) . .
Cd8 Se21 Cs7 82.93(7) . .
Cs12 Se21 Cs7 121.84(6) 2_465 .
Cs18 Se21 Cs7 166.81(13) . .
Sn8 Se21 Cs28 82.7(2) . .
Cd8 Se21 Cs28 87.0(3) . .
Cs12 Se21 Cs28 71.6(3) 2_465 .
Cs18 Se21 Cs28 6.7(2) . .
Cs7 Se21 Cs28 166.6(3) . .
Se42 Se32 Sn8 89.1(14) . .
Se42 Se32 Cs3 67.0(13) . 2_465
Sn8 Se32 Cs3 152.4(3) . 2_465
Se42 Se32 Cs16 75(3) . 1_565
Sn8 Se32 Cs16 96.9(2) . 1_565
Cs3 Se32 Cs16 90.5(2) 2_465 1_565
Se42 Se32 Cs17 148.0(17) . 2_465
Sn8 Se32 Cs17 122.0(4) . 2_465
Cs3 Se32 Cs17 83.99(12) 2_465 2_465
Cs16 Se32 Cs17 92.19(11) 1_565 2_465
Sn8 Se20 Cd6 106.58(8) . .
Sn8 Se20 Cs28 90.8(3) . .
Cd6 Se20 Cs28 86.5(3) . .
Sn8 Se20 Cs11 90.00(7) . .
Cd6 Se20 Cs11 84.78(7) . .
Cs28 Se20 Cs11 171.1(3) . .
Sn8 Se20 Cs11 123.50(8) . 2_465
Cd6 Se20 Cs11 127.06(8) . 2_465
Cs28 Se20 Cs11 107.2(2) . 2_465
Cs11 Se20 Cs11 79.56(6) . 2_465
Sn8 Se20 Cs18 87.33(13) . .
Cd6 Se20 Cs18 84.18(12) . .
Cs28 Se20 Cs18 5.0(3) . .
Cs11 Se20 Cs18 167.39(12) . .
Cs11 Se20 Cs18 112.10(11) 2_465 .
Se34 Cs1 Se17 103.51(6) . 2_455
Se34 Cs1 Se9 130.35(6) . 1_454
Se17 Cs1 Se9 75.52(5) 2_455 1_454
Se34 Cs1 Se2 89.88(5) . 1_454
Se17 Cs1 Se2 160.61(6) 2_455 1_454
Se9 Cs1 Se2 106.52(5) 1_454 1_454
Se34 Cs1 Se10 74.43(5) . 1_454
Se17 Cs1 Se10 125.01(5) 2_455 1_454
Se9 Cs1 Se10 67.51(4) 1_454 1_454
Se2 Cs1 Se10 71.77(4) 1_454 1_454
Se34 Cs1 Se11 83.16(5) . 2_455
Se17 Cs1 Se11 65.21(5) 2_455 2_455
Se9 Cs1 Se11 134.04(5) 1_454 2_455
Se2 Cs1 Se11 103.33(5) 1_454 2_455
Se10 Cs1 Se11 156.94(5) 1_454 2_455
Se34 Cs1 Se11 155.10(6) . 1_454
Se17 Cs1 Se11 96.53(5) 2_455 1_454
Se9 Cs1 Se11 68.86(5) 1_454 1_454
Se2 Cs1 Se11 67.34(5) 1_454 1_454
Se10 Cs1 Se11 105.86(5) 1_454 1_454
Se11 Cs1 Se11 92.16(5) 2_455 1_454
Se34 Cs1 Cd1 92.97(5) . 1_454
Se17 Cs1 Cd1 151.40(5) 2_455 1_454
Se9 Cs1 Cd1 75.99(4) 1_454 1_454
Se2 Cs1 Cd1 37.82(3) 1_454 1_454
Se10 Cs1 Cd1 37.86(3) 1_454 1_454
Se11 Cs1 Cd1 141.12(5) 2_455 1_454
Se11 Cs1 Cd1 75.42(4) 1_454 1_454
Se34 Cs1 Cd2 148.69(5) . 1_454
Se17 Cs1 Cd2 98.53(5) 2_455 1_454
Se9 Cs1 Cd2 36.74(4) 1_454 1_454
Se2 Cs1 Cd2 75.33(4) 1_454 1_454
Se10 Cs1 Cd2 74.76(4) 1_454 1_454
Se11 Cs1 Cd2 126.72(4) 2_455 1_454
Se11 Cs1 Cd2 36.99(3) 1_454 1_454
Cd1 Cs1 Cd2 58.52(3) 1_454 1_454
Se34 Cs1 Sn3 99.69(5) . 1_454
Se17 Cs1 Sn3 96.84(4) 2_455 1_454
Se9 Cs1 Sn3 34.24(4) 1_454 1_454
Se2 Cs1 Sn3 94.59(4) 1_454 1_454
Se10 Cs1 Sn3 34.39(3) 1_454 1_454
Se11 Cs1 Sn3 161.88(5) 2_455 1_454
Se11 Cs1 Sn3 92.34(4) 1_454 1_454
Cd1 Cs1 Sn3 56.91(3) 1_454 1_454
Cd2 Cs1 Sn3 55.37(3) 1_454 1_454
Se34 Cs1 Sn4 121.47(5) . 1_454
Se17 Cs1 Sn4 127.79(5) 2_455 1_454
Se9 Cs1 Sn4 92.15(4) 1_454 1_454
Se2 Cs1 Sn4 34.07(3) 1_454 1_454
Se10 Cs1 Sn4 93.58(4) 1_454 1_454
Se11 Cs1 Sn4 93.52(4) 2_455 1_454
Se11 Cs1 Sn4 34.16(3) 1_454 1_454
Cd1 Cs1 Sn4 55.90(3) 1_454 1_454
Cd2 Cs1 Sn4 55.43(3) 1_454 1_454
Sn3 Cs1 Sn4 100.01(3) 1_454 1_454
Se34 Cs1 Cs14 50.00(4) . 1_454
Se17 Cs1 Cs14 134.68(5) 2_455 1_454
Se9 Cs1 Cs14 149.50(5) 1_454 1_454
Se2 Cs1 Cs14 47.30(4) 1_454 1_454
Se10 Cs1 Cs14 86.73(4) 1_454 1_454
Se11 Cs1 Cs14 74.53(4) 2_455 1_454
Se11 Cs1 Cs14 105.17(4) 1_454 1_454
Cd1 Cs1 Cs14 73.60(3) 1_454 1_454
Cd2 Cs1 Cs14 122.62(4) 1_454 1_454
Sn3 Cs1 Cs14 120.97(3) 1_454 1_454
Sn4 Cs1 Cs14 72.71(3) 1_454 1_454
O12 Cs2 O19 55.4(6) . 2_465
O12 Cs2 Se15 80.4(4) . .
O19 Cs2 Se15 58.2(5) 2_465 .
O12 Cs2 Se34 75.9(4) . 2_465
O19 Cs2 Se34 76.5(5) 2_465 2_465
Se15 Cs2 Se34 134.64(7) . 2_465
O12 Cs2 Se31 153.9(4) . 1_556
O19 Cs2 Se31 136.1(5) 2_465 1_556
Se15 Cs2 Se31 89.12(8) . 1_556
Se34 Cs2 Se31 126.41(8) 2_465 1_556
O12 Cs2 Se10 81.8(4) . 2_566
O19 Cs2 Se10 133.1(5) 2_465 2_566
Se15 Cs2 Se10 138.56(6) . 2_566
Se34 Cs2 Se10 75.07(5) 2_465 2_566
Se31 Cs2 Se10 90.75(6) 1_556 2_566
O12 Cs2 Se22 125.5(4) . 2_465
O19 Cs2 Se22 77.8(5) 2_465 2_465
Se15 Cs2 Se22 98.70(6) . 2_465
Se34 Cs2 Se22 66.71(5) 2_465 2_465
Se31 Cs2 Se22 79.54(7) 1_556 2_465
Se10 Cs2 Se22 121.99(5) 2_566 2_465
O12 Cs2 Se15 57.3(4) . 2_566
O19 Cs2 Se15 100.3(5) 2_465 2_566
Se15 Cs2 Se15 73.66(6) . 2_566
Se34 Cs2 Se15 120.97(6) 2_465 2_566
Se31 Cs2 Se15 96.79(8) 1_556 2_566
Se10 Cs2 Se15 65.22(5) 2_566 2_566
Se22 Cs2 Se15 171.67(5) 2_465 2_566
O12 Cs2 Sn6 97.9(4) . 2_465
O19 Cs2 Sn6 69.1(5) 2_465 2_465
Se15 Cs2 Sn6 116.34(5) . 2_465
Se34 Cs2 Sn6 33.53(4) 2_465 2_465
Se31 Cs2 Sn6 108.19(7) 1_556 2_465
Se10 Cs2 Sn6 102.97(4) 2_566 2_465
Se22 Cs2 Sn6 33.98(3) 2_465 2_465
Se15 Cs2 Sn6 152.78(5) 2_566 2_465
O12 Cs2 Cs1 48.3(4) . 2_465
O19 Cs2 Cs1 87.7(5) 2_465 2_465
Se15 Cs2 Cs1 128.75(5) . 2_465
Se34 Cs2 Cs1 44.26(4) 2_465 2_465
Se31 Cs2 Cs1 135.70(6) 1_556 2_465
Se10 Cs2 Cs1 46.41(3) 2_566 2_465
Se22 Cs2 Cs1 110.91(4) 2_465 2_465
Se15 Cs2 Cs1 76.96(4) 2_566 2_465
Sn6 Cs2 Cs1 77.62(3) 2_465 2_465
O12 Cs2 Cs18 91.1(4) . 2_465
O19 Cs2 Cs18 35.7(5) 2_465 2_465
Se15 Cs2 Cs18 60.75(9) . 2_465
Se34 Cs2 Cs18 81.44(8) 2_465 2_465
Se31 Cs2 Cs18 104.70(9) 1_556 2_465
Se10 Cs2 Cs18 156.46(8) 2_566 2_465
Se22 Cs2 Cs18 46.64(9) 2_465 2_465
Se15 Cs2 Cs18 128.52(9) 2_566 2_465
Sn6 Cs2 Cs18 55.64(8) 2_465 2_465
Cs1 Cs2 Cs18 113.39(8) 2_465 2_465
O12 Cs2 Cs19 132.9(4) . .
O19 Cs2 Cs19 100.8(5) 2_465 .
Se15 Cs2 Cs19 53.77(7) . .
Se34 Cs2 Cs19 143.57(9) 2_465 .
Se31 Cs2 Cs19 37.15(8) 1_556 .
Se10 Cs2 Cs19 123.92(8) 2_566 .
Se22 Cs2 Cs19 77.14(8) 2_465 .
Se15 Cs2 Cs19 95.39(9) 2_566 .
Sn6 Cs2 Cs19 110.99(8) 2_465 .
Cs1 Cs2 Cs19 169.53(8) 2_465 .
Cs18 Cs2 Cs19 76.94(10) 2_465 .
Se42 Cs3 O18 159.1(8) 2_465 2_455
Se42 Cs3 Se14 97.7(5) 2_465 2_455
O18 Cs3 Se14 78.2(5) 2_455 2_455
Se42 Cs3 Se33 120.7(7) 2_465 .
O18 Cs3 Se33 75.6(5) 2_455 .
Se14 Cs3 Se33 129.10(8) 2_455 .
Se42 Cs3 Se7 89.4(3) 2_465 .
O18 Cs3 Se7 82.5(5) 2_455 .
Se14 Cs3 Se7 143.22(6) 2_455 .
Se33 Cs3 Se7 74.11(6) . .
Se42 Cs3 Se32 9.9(5) 2_465 2_465
O18 Cs3 Se32 149.1(5) 2_455 2_465
Se14 Cs3 Se32 96.13(10) 2_455 2_465
Se33 Cs3 Se32 127.23(10) . 2_465
Se7 Cs3 Se32 84.81(17) . 2_465
Se42 Cs3 Se14 104.2(6) 2_465 .
O18 Cs3 Se14 54.9(5) 2_455 .
Se14 Cs3 Se14 77.01(6) 2_455 .
Se33 Cs3 Se14 118.55(6) . .
Se7 Cs3 Se14 66.27(5) . .
Se32 Cs3 Se14 94.26(19) 2_465 .
Se42 Cs3 Se26 80.2(6) 2_465 .
O18 Cs3 Se26 120.2(5) 2_455 .
Se14 Cs3 Se26 92.18(5) 2_455 .
Se33 Cs3 Se26 65.96(5) . .
Se7 Cs3 Se26 124.60(5) . .
Se32 Cs3 Se26 90.0(2) 2_465 .
Se14 Cs3 Se26 168.73(6) . .
Se42 Cs3 Cs17 145.5(4) 2_465 2_455
O18 Cs3 Cs17 39.5(5) 2_455 2_455
Se14 Cs3 Cs17 48.84(6) 2_455 2_455
Se33 Cs3 Cs17 84.73(7) . 2_455
Se7 Cs3 Cs17 121.82(6) . 2_455
Se32 Cs3 Cs17 144.97(9) 2_465 2_455
Se14 Cs3 Cs17 78.94(6) . 2_455
Se26 Cs3 Cs17 91.59(5) . 2_455
Se42 Cs3 Cs17 60.6(7) 2_465 .
O18 Cs3 Cs17 98.7(5) 2_455 .
Se14 Cs3 Cs17 75.96(6) 2_455 .
Se33 Cs3 Cs17 150.48(6) . .
Se7 Cs3 Cs17 76.45(5) . .
Se32 Cs3 Cs17 50.88(17) 2_465 .
Se14 Cs3 Cs17 44.56(6) . .
Se26 Cs3 Cs17 136.23(5) . .
Cs17 Cs3 Cs17 109.48(5) 2_455 .
Se42 Cs3 Cs16 43.4(4) 2_465 2_455
O18 Cs3 Cs16 133.3(5) 2_455 2_455
Se14 Cs3 Cs16 55.91(5) 2_455 2_455
Se33 Cs3 Cs16 139.03(5) . 2_455
Se7 Cs3 Cs16 129.10(5) . 2_455
Se32 Cs3 Cs16 45.27(14) 2_465 2_455
Se14 Cs3 Cs16 102.37(5) . 2_455
Se26 Cs3 Cs16 73.46(4) . 2_455
Cs17 Cs3 Cs16 102.19(5) 2_455 2_455
Cs17 Cs3 Cs16 64.96(4) . 2_455
Se42 Cs3 Cs4 131.7(4) 2_465 .
O18 Cs3 Cs4 49.6(5) 2_455 .
Se14 Cs3 Cs4 127.71(6) 2_455 .
Se33 Cs3 Cs4 43.75(4) . .
Se7 Cs3 Cs4 45.23(4) . .
Se32 Cs3 Cs4 129.29(15) 2_465 .
Se14 Cs3 Cs4 75.40(4) . .
Se26 Cs3 Cs4 109.70(4) . .
Cs17 Cs3 Cs4 82.61(5) 2_455 .
Cs17 Cs3 Cs4 110.73(4) . .
Cs16 Cs3 Cs4 174.32(4) 2_455 .
Se33 Cs4 Se12 91.45(6) . .
Se33 Cs4 Se16 104.30(7) . 2
Se12 Cs4 Se16 159.42(5) . 2
Se33 Cs4 Se13 126.63(6) . .
Se12 Cs4 Se13 107.05(5) . .
Se16 Cs4 Se13 74.21(5) 2 .
Se33 Cs4 Se4 87.74(5) . 2
Se12 Cs4 Se4 102.77(5) . 2
Se16 Cs4 Se4 65.40(4) 2 2
Se13 Cs4 Se4 132.67(5) . 2
Se33 Cs4 Se7 71.57(5) . .
Se12 Cs4 Se7 71.75(4) . .
Se16 Cs4 Se7 125.52(5) 2 .
Se13 Cs4 Se7 68.06(4) . .
Se4 Cs4 Se7 158.17(5) 2 .
Se33 Cs4 Se4 157.67(7) . .
Se12 Cs4 Se4 67.57(4) . .
Se16 Cs4 Se4 94.63(5) 2 .
Se13 Cs4 Se4 69.67(4) . .
Se4 Cs4 Se4 89.52(5) 2 .
Se7 Cs4 Se4 106.90(5) . .
Se33 Cs4 Cd4 92.46(6) . .
Se12 Cs4 Cd4 38.04(3) . .
Se16 Cs4 Cd4 150.35(5) 2 .
Se13 Cs4 Cd4 76.15(4) . .
Se4 Cs4 Cd4 140.82(5) 2 .
Se7 Cs4 Cd4 37.92(3) . .
Se4 Cs4 Cd4 75.91(4) . .
Se33 Cs4 Cd3 147.23(5) . .
Se12 Cs4 Cd3 75.82(4) . .
Se16 Cs4 Cd3 96.52(4) 2 .
Se13 Cs4 Cd3 37.07(4) . .
Se4 Cs4 Cd3 124.24(4) 2 .
Se7 Cs4 Cd3 75.77(4) . .
Se4 Cs4 Cd3 37.30(3) . .
Cd4 Cs4 Cd3 58.96(3) . .
Se33 Cs4 Sn1 96.28(5) . .
Se12 Cs4 Sn1 94.36(4) . .
Se16 Cs4 Sn1 96.93(4) 2 .
Se13 Cs4 Sn1 34.54(4) . .
Se4 Cs4 Sn1 162.31(5) 2 .
Se7 Cs4 Sn1 34.46(3) . .
Se4 Cs4 Sn1 93.02(4) . .
Cd4 Cs4 Sn1 56.44(3) . .
Cd3 Cs4 Sn1 55.76(3) . .
Se33 Cs4 Sn2 123.64(6) . .
Se12 Cs4 Sn2 34.21(3) . .
Se16 Cs4 Sn2 126.14(4) 2 .
Se13 Cs4 Sn2 93.00(4) . .
Se4 Cs4 Sn2 91.55(4) 2 .
Se7 Cs4 Sn2 94.19(4) . .
Se4 Cs4 Sn2 34.28(3) . .
Cd4 Cs4 Sn2 56.37(3) . .
Cd3 Cs4 Sn2 55.95(3) . .
Sn1 Cs4 Sn2 100.38(3) . .
Se33 Cs4 Cs15 51.70(5) . .
Se12 Cs4 Cs15 47.94(4) . .
Se16 Cs4 Cs15 135.58(5) 2 .
Se13 Cs4 Cs15 149.75(5) . .
Se4 Cs4 Cs15 75.81(4) 2 .
Se7 Cs4 Cs15 85.65(4) . .
Se4 Cs4 Cs15 106.21(4) . .
Cd4 Cs4 Cs15 73.86(3) . .
Cd3 Cs4 Cs15 123.76(4) . .
Sn1 Cs4 Cs15 119.99(4) . .
Sn2 Cs4 Cs15 73.59(3) . .
O16 Cs5 O9 138.8(6) . .
O16 Cs5 O1 82.5(5) . .
O9 Cs5 O1 96.5(5) . .
O16 Cs5 Se27 73.2(4) . .
O9 Cs5 Se27 67.7(3) . .
O1 Cs5 Se27 71.2(3) . .
O16 Cs5 Se2 140.7(4) . 2
O9 Cs5 Se2 66.3(3) . 2
O1 Cs5 Se2 131.4(3) . 2
Se27 Cs5 Se2 130.30(6) . 2
O16 Cs5 Se3 71.8(4) . 2
O9 Cs5 Se3 135.5(3) . 2
O1 Cs5 Se3 123.3(3) . 2
Se27 Cs5 Se3 139.19(6) . 2
Se2 Cs5 Se3 72.12(4) 2 2
O16 Cs5 Se5 137.8(5) . 2
O9 Cs5 Se5 72.1(3) . 2
O1 Cs5 Se5 62.5(3) . 2
Se27 Cs5 Se5 112.88(5) . 2
Se2 Cs5 Se5 68.88(5) 2 2
Se3 Cs5 Se5 107.06(5) 2 2
O16 Cs5 Se4 72.7(5) . 2
O9 Cs5 Se4 139.3(3) . 2
O1 Cs5 Se4 56.4(3) . 2
Se27 Cs5 Se4 119.85(5) . 2
Se2 Cs5 Se4 107.08(5) 2 2
Se3 Cs5 Se4 67.86(4) 2 2
Se5 Cs5 Se4 68.46(5) 2 2
O16 Cs5 Cd1 109.8(4) . 2
O9 Cs5 Cd1 104.3(3) . 2
O1 Cs5 Cd1 125.2(3) . 2
Se27 Cs5 Cd1 163.26(6) . 2
Se2 Cs5 Cd1 38.19(3) 2 2
Se3 Cs5 Cd1 38.12(3) 2 2
Se5 Cs5 Cd1 76.55(4) 2 2
Se4 Cs5 Cd1 76.07(4) 2 2
O16 Cs5 Cs9 114.1(4) . .
O9 Cs5 Cs9 51.4(3) . .
O1 Cs5 Cs9 45.2(3) . .
Se27 Cs5 Cs9 56.30(4) . .
Se2 Cs5 Cs9 104.94(4) 2 .
Se3 Cs5 Cs9 162.02(5) 2 .
Se5 Cs5 Cs9 56.58(4) 2 .
Se4 Cs5 Cs9 97.03(4) 2 .
Cd1 Cs5 Cs9 131.04(4) 2 .
O16 Cs5 Cd3 109.3(5) . 2
O9 Cs5 Cd3 107.8(3) . 2
O1 Cs5 Cd3 66.4(3) . 2
Se27 Cs5 Cd3 136.60(5) . 2
Se2 Cs5 Cd3 76.07(4) 2 2
Se3 Cs5 Cd3 75.75(4) 2 2
Se5 Cs5 Cd3 36.68(4) 2 2
Se4 Cs5 Cd3 36.84(3) 2 2
Cd1 Cs5 Cd3 59.06(3) 2 2
Cs9 Cs5 Cd3 86.30(4) . 2
O16 Cs5 Sn4 162.9(4) . 2
O9 Cs5 Sn4 58.2(3) . 2
O1 Cs5 Sn4 96.8(3) . 2
Se27 Cs5 Sn4 122.82(5) . 2
Se2 Cs5 Sn4 34.95(3) 2 2
Se3 Cs5 Sn4 94.89(4) 2 2
Se5 Cs5 Sn4 34.94(4) 2 2
Se4 Cs5 Sn4 92.58(4) 2 2
Cd1 Cs5 Sn4 56.92(3) 2 2
Cs9 Cs5 Sn4 75.46(3) . 2
Cd3 Cs5 Sn4 55.76(3) 2 2
O23 Cs6 O10 138.1(5) . .
O23 Cs6 O33 99.6(9) . .
O10 Cs6 O33 46.6(9) . .
O23 Cs6 Se23 94.6(4) . 2_464
O10 Cs6 Se23 59.8(3) . 2_464
O33 Cs6 Se23 78.8(8) . 2_464
O23 Cs6 Se23 146.7(3) . .
O10 Cs6 Se23 67.9(3) . .
O33 Cs6 Se23 112.3(8) . .
Se23 Cs6 Se23 82.82(6) 2_464 .
O23 Cs6 Se25 69.7(4) . .
O10 Cs6 Se25 138.3(3) . .
O33 Cs6 Se25 112.0(8) . .
Se23 Cs6 Se25 161.74(6) 2_464 .
Se23 Cs6 Se25 105.10(6) . .
O23 Cs6 Se24 132.2(3) . .
O10 Cs6 Se24 71.5(3) . .
O33 Cs6 Se24 76.6(8) . .
Se23 Cs6 Se24 129.82(6) 2_464 .
Se23 Cs6 Se24 67.59(5) . .
Se25 Cs6 Se24 68.21(5) . .
O23 Cs6 Se22 77.8(3) . .
O10 Cs6 Se22 134.9(3) . .
O33 Cs6 Se22 177.0(8) . .
Se23 Cs6 Se22 99.87(6) 2_464 .
Se23 Cs6 Se22 70.01(5) . .
Se25 Cs6 Se22 68.57(5) . .
Se24 Cs6 Se22 106.21(5) . .
O23 Cs6 Cs50 80.8(4) . 2
O10 Cs6 Cs50 89.7(4) . 2
O33 Cs6 Cs50 51.3(8) . 2
Se23 Cs6 Cs50 127.53(18) 2_464 2
Se23 Cs6 Cs50 126.7(2) . 2
Se25 Cs6 Cs50 60.78(17) . 2
Se24 Cs6 Cs50 59.4(2) . 2
Se22 Cs6 Cs50 129.14(18) . 2
O23 Cs6 Cd8 114.0(3) . .
O10 Cs6 Cd8 105.0(3) . .
O33 Cs6 Cd8 145.5(8) . .
Se23 Cs6 Cd8 105.14(6) 2_464 .
Se23 Cs6 Cd8 37.37(4) . .
Se25 Cs6 Cd8 74.67(4) . .
Se24 Cs6 Cd8 75.07(4) . .
Se22 Cs6 Cd8 37.35(4) . .
Cs50 Cs6 Cd8 124.6(2) 2 .
O23 Cs6 Cd7 106.0(4) . .
O10 Cs6 Cd7 107.4(3) . .
O33 Cs6 Cd7 106.6(8) . .
Se23 Cs6 Cd7 157.20(6) 2_464 .
Se23 Cs6 Cd7 74.60(4) . .
Se25 Cs6 Cd7 36.35(4) . .
Se24 Cs6 Cd7 36.67(4) . .
Se22 Cs6 Cd7 75.60(4) . .
Cs50 Cs6 Cd7 66.9(2) 2 .
Cd8 Cs6 Cd7 57.71(3) . .
O23 Cs6 Sn6 63.2(3) . .
O10 Cs6 Sn6 158.6(3) . .
O33 Cs6 Sn6 144.9(8) . .
Se23 Cs6 Sn6 129.97(5) 2_464 .
Se23 Cs6 Sn6 93.17(5) . .
Se25 Cs6 Sn6 34.92(4) . .
Se24 Cs6 Sn6 92.59(4) . .
Se22 Cs6 Sn6 34.92(3) . .
Cs50 Cs6 Sn6 94.40(17) 2 .
Cd8 Cs6 Sn6 55.86(3) . .
Cd7 Cs6 Sn6 55.94(3) . .
O14 Cs7 O4 142.1(5) 2_465 .
O14 Cs7 O3 74.3(5) 2_465 .
O4 Cs7 O3 99.9(4) . .
O14 Cs7 Se23 141.3(4) 2_465 .
O4 Cs7 Se23 70.3(3) . .
O3 Cs7 Se23 130.8(3) . .
O14 Cs7 O26 55.4(9) 2_465 2_465
O4 Cs7 O26 119.4(9) . 2_465
O3 Cs7 O26 129.7(9) . 2_465
Se23 Cs7 O26 93.4(8) . 2_465
O14 Cs7 Se30 129.5(4) 2_465 .
O4 Cs7 Se30 73.7(3) . .
O3 Cs7 Se30 62.8(3) . .
Se23 Cs7 Se30 68.35(5) . .
O26 Cs7 Se30 153.5(8) 2_465 .
O14 Cs7 Se21 72.6(4) 2_465 .
O4 Cs7 Se21 137.7(3) . .
O3 Cs7 Se21 116.2(3) . .
Se23 Cs7 Se21 69.57(6) . .
O26 Cs7 Se21 51.3(8) 2_465 .
Se30 Cs7 Se21 102.93(5) . .
O14 Cs7 Se3 76.7(4) 2_465 2_565
O4 Cs7 Se3 66.7(3) . 2_565
O3 Cs7 Se3 68.3(3) . 2_565
Se23 Cs7 Se3 135.70(6) . 2_565
O26 Cs7 Se3 98.2(8) 2_465 2_565
Se30 Cs7 Se3 108.22(5) . 2_565
Se21 Cs7 Se3 145.77(6) . 2_565
O14 Cs7 Se29 66.1(4) 2_465 .
O4 Cs7 Se29 139.2(3) . .
O3 Cs7 Se29 52.3(3) . .
Se23 Cs7 Se29 103.78(5) . .
O26 Cs7 Se29 101.0(8) 2_465 .
Se30 Cs7 Se29 67.03(5) . .
Se21 Cs7 Se29 64.69(5) . .
Se3 Cs7 Se29 115.47(5) 2_565 .
O14 Cs7 Cs8 113.0(4) 2_465 .
O4 Cs7 Cs8 52.2(3) . .
O3 Cs7 Cs8 47.7(3) . .
Se23 Cs7 Cs8 104.66(5) . .
O26 Cs7 Cs8 153.1(8) 2_465 .
Se30 Cs7 Cs8 53.31(4) . .
Se21 Cs7 Cs8 154.28(5) . .
Se3 Cs7 Cs8 55.00(4) 2_565 .
Se29 Cs7 Cs8 93.86(4) . .
O14 Cs7 Cd8 108.3(4) 2_465 .
O4 Cs7 Cd8 106.9(3) . .
O3 Cs7 Cd8 119.3(3) . .
Se23 Cs7 Cd8 36.95(4) . .
O26 Cs7 Cd8 79.8(8) 2_465 .
Se30 Cs7 Cd8 74.16(4) . .
Se21 Cs7 Cd8 36.62(4) . .
Se3 Cs7 Cd8 171.52(6) 2_565 .
Se29 Cs7 Cd8 73.01(4) . .
Cs8 Cs7 Cd8 126.28(4) . .
O14 Cs7 Sn7 156.2(4) 2_465 .
O4 Cs7 Sn7 60.4(3) . .
O3 Cs7 Sn7 97.3(3) . .
Se23 Cs7 Sn7 35.06(4) . .
O26 Cs7 Sn7 128.2(8) 2_465 .
Se30 Cs7 Sn7 34.81(4) . .
Se21 Cs7 Sn7 92.36(5) . .
Se3 Cs7 Sn7 121.44(5) 2_565 .
Se29 Cs7 Sn7 91.05(4) . .
Cs8 Cs7 Sn7 73.08(3) . .
Cd8 Cs7 Sn7 55.92(3) . .
O3 Cs8 O17 139.8(5) . .
O3 Cs8 O4 97.6(4) . .
O17 Cs8 O4 79.3(6) . .
O3 Cs8 Se12 68.1(3) . 2_565
O17 Cs8 Se12 139.8(5) . 2_565
O4 Cs8 Se12 134.0(3) . 2_565
O3 Cs8 Se30 65.8(3) . .
O17 Cs8 Se30 75.3(4) . .
O4 Cs8 Se30 72.6(3) . .
Se12 Cs8 Se30 129.38(6) 2_565 .
O3 Cs8 Se3 70.7(3) . 2_565
O17 Cs8 Se3 137.5(5) . 2_565
O4 Cs8 Se3 65.2(3) . 2_565
Se12 Cs8 Se3 68.86(4) 2_565 2_565
Se30 Cs8 Se3 112.73(5) . 2_565
O3 Cs8 Se8 138.4(3) . 2_565
O17 Cs8 Se8 70.3(4) . 2_565
O4 Cs8 Se8 119.7(3) . 2_565
Se12 Cs8 Se8 72.52(5) 2_565 2_565
Se30 Cs8 Se8 139.42(6) . 2_565
Se3 Cs8 Se8 107.09(5) 2_565 2_565
O3 Cs8 Se10 136.7(3) . 2_565
O17 Cs8 Se10 72.6(5) . 2_565
O4 Cs8 Se10 53.5(3) . 2_565
Se12 Cs8 Se10 106.77(5) 2_565 2_565
Se30 Cs8 Se10 120.81(5) . 2_565
Se3 Cs8 Se10 67.81(4) 2_565 2_565
Se8 Cs8 Se10 67.89(4) 2_565 2_565
O3 Cs8 Cd4 106.3(3) . 2_565
O17 Cs8 Cd4 108.2(4) . 2_565
O4 Cs8 Cd4 124.6(3) . 2_565
Se12 Cs8 Cd4 38.50(3) 2_565 2_565
Se30 Cs8 Cd4 162.65(5) . 2_565
Se3 Cs8 Cd4 76.76(4) 2_565 2_565
Se8 Cs8 Cd4 38.09(3) 2_565 2_565
Se10 Cs8 Cd4 75.85(4) 2_565 2_565
O3 Cs8 Cs7 51.0(3) . .
O17 Cs8 Cs7 113.5(5) . .
O4 Cs8 Cs7 46.6(3) . .
Se12 Cs8 Cs7 106.69(5) 2_565 .
Se30 Cs8 Cs7 56.32(4) . .
Se3 Cs8 Cs7 56.51(4) 2_565 .
Se8 Cs8 Cs7 160.58(5) 2_565 .
Se10 Cs8 Cs7 94.52(4) 2_565 .
Cd4 Cs8 Cs7 131.94(4) 2_565 .
O3 Cs8 Sn2 58.3(3) . 2_565
O17 Cs8 Sn2 161.9(5) . 2_565
O4 Cs8 Sn2 99.7(3) . 2_565
Se12 Cs8 Sn2 35.00(3) 2_565 2_565
Se30 Cs8 Sn2 121.98(5) . 2_565
Se3 Cs8 Sn2 34.92(3) 2_565 2_565
Se8 Cs8 Sn2 95.31(4) 2_565 2_565
Se10 Cs8 Sn2 92.11(4) 2_565 2_565
Cd4 Cs8 Sn2 57.38(3) 2_565 2_565
Cs7 Cs8 Sn2 76.51(3) . 2_565
O3 Cs8 Cd1 106.5(3) . 2_565
O17 Cs8 Cd1 108.5(5) . 2_565
O4 Cs8 Cd1 66.1(3) . 2_565
Se12 Cs8 Cd1 76.24(4) 2_565 2_565
Se30 Cs8 Cd1 136.64(5) . 2_565
Se3 Cs8 Cd1 36.45(3) 2_565 2_565
Se8 Cs8 Cd1 75.98(4) 2_565 2_565
Se10 Cs8 Cd1 36.28(3) 2_565 2_565
Cd4 Cs8 Cd1 59.42(3) 2_565 2_565
Cs7 Cs8 Cd1 84.94(3) . 2_565
Sn2 Cs8 Cd1 55.85(3) 2_565 2_565
O21 Cs9 O1 139.5(7) 1_655 .
O21 Cs9 O25 92.4(8) 1_655 .
O1 Cs9 O25 73.0(7) . .
O21 Cs9 O9 76.3(6) 1_655 .
O1 Cs9 O9 96.5(5) . .
O25 Cs9 O9 148.4(7) . .
O21 Cs9 Se28 140.7(6) 1_655 .
O1 Cs9 Se28 73.0(3) . .
O25 Cs9 Se28 75.5(6) . .
O9 Cs9 Se28 130.9(3) . .
O21 Cs9 Se30 72.1(6) 1_655 .
O1 Cs9 Se30 142.3(3) . .
O25 Cs9 Se30 88.9(6) . .
O9 Cs9 Se30 114.4(3) . .
Se28 Cs9 Se30 70.44(5) . .
O21 Cs9 Se27 133.1(6) 1_655 .
O1 Cs9 Se27 71.1(3) . .
O25 Cs9 Se27 134.5(6) . .
O9 Cs9 Se27 63.4(3) . .
Se28 Cs9 Se27 67.89(5) . .
Se30 Cs9 Se27 102.84(5) . .
O21 Cs9 Se5 77.7(6) 1_655 2
O1 Cs9 Se5 62.9(3) . 2
O25 Cs9 Se5 80.5(6) . 2
O9 Cs9 Se5 68.4(3) . 2
Se28 Cs9 Se5 134.25(6) . 2
Se30 Cs9 Se5 147.56(6) . 2
Se27 Cs9 Se5 106.45(5) . 2
O21 Cs9 Se24 70.1(6) 1_655 .
O1 Cs9 Se24 134.8(3) . .
O25 Cs9 Se24 151.3(6) . .
O9 Cs9 Se24 51.0(3) . .
Se28 Cs9 Se24 103.36(5) . .
Se30 Cs9 Se24 64.47(5) . .
Se27 Cs9 Se24 66.33(5) . .
Se5 Cs9 Se24 115.83(5) 2 .
O21 Cs9 Cd5 108.8(6) 1_655 .
O1 Cs9 Cd5 109.4(3) . .
O25 Cs9 Cd5 92.4(6) . .
O9 Cs9 Cd5 119.1(3) . .
Se28 Cs9 Cd5 36.98(4) . .
Se30 Cs9 Cd5 37.01(4) . .
Se27 Cs9 Cd5 74.27(4) . .
Se5 Cs9 Cd5 170.68(5) 2 .
Se24 Cs9 Cd5 73.17(4) . .
O21 Cs9 Cs5 113.6(6) 1_655 .
O1 Cs9 Cs5 49.7(3) . .
O25 Cs9 Cs5 117.2(6) . .
O9 Cs9 Cs5 46.9(3) . .
Se28 Cs9 Cs5 105.10(5) . .
Se30 Cs9 Cs5 152.08(5) . .
Se27 Cs9 Cs5 52.36(4) . .
Se5 Cs9 Cs5 54.09(4) 2 .
Se24 Cs9 Cs5 91.03(4) . .
Cd5 Cs9 Cs5 125.90(4) . .
O21 Cs9 Sn5 159.3(6) 1_655 .
O1 Cs9 Sn5 60.2(3) . .
O25 Cs9 Sn5 102.0(6) . .
O9 Cs9 Sn5 97.9(3) . .
Se28 Cs9 Sn5 34.80(4) . .
Se30 Cs9 Sn5 93.04(4) . .
Se27 Cs9 Sn5 34.71(4) . .
Se5 Cs9 Sn5 119.08(5) 2 .
Se24 Cs9 Sn5 90.65(4) . .
Cd5 Cs9 Sn5 56.30(3) . .
Cs5 Cs9 Sn5 73.06(3) . .
O34 Cs10 O8 101.0(11) 2_455 .
O34 Cs10 O7 51.0(10) 2_455 .
O8 Cs10 O7 137.5(5) . .
O34 Cs10 O2 135.6(10) 2_455 .
O8 Cs10 O2 81.5(5) . .
O7 Cs10 O2 97.9(4) . .
O34 Cs10 Se19 67.5(10) 2_455 .
O8 Cs10 Se19 71.7(3) . .
O7 Cs10 Se19 68.0(3) . .
O2 Cs10 Se19 71.6(3) . .
O34 Cs10 Se13 72.7(10) 2_455 2_455
O8 Cs10 Se13 142.9(3) . 2_455
O7 Cs10 Se13 66.7(3) . 2_455
O2 Cs10 Se13 129.1(3) . 2_455
Se19 Cs10 Se13 132.27(6) . 2_455
O34 Cs10 Se6 123.4(10) 2_455 2_455
O8 Cs10 Se6 134.2(3) . 2_455
O7 Cs10 Se6 75.8(3) . 2_455
O2 Cs10 Se6 59.7(3) . 2_455
Se19 Cs10 Se6 112.91(6) . 2_455
Se13 Cs10 Se6 69.41(5) 2_455 2_455
O34 Cs10 Se5 98.0(9) 2_455 2_455
O8 Cs10 Se5 73.6(3) . 2_455
O7 Cs10 Se5 133.4(3) . 2_455
O2 Cs10 Se5 124.5(3) . 2_455
Se19 Cs10 Se5 138.43(6) . 2_455
Se13 Cs10 Se5 71.26(5) 2_455 2_455
Se6 Cs10 Se5 107.54(5) 2_455 2_455
O34 Cs10 Cs20 57.0(10) 2_455 .
O8 Cs10 Cs20 47.0(4) . .
O7 Cs10 Cs20 106.0(3) . .
O2 Cs10 Cs20 123.7(3) . .
Se19 Cs10 Cs20 71.62(10) . .
Se13 Cs10 Cs20 107.20(10) 2_455 .
Se6 Cs10 Cs20 175.42(10) 2_455 .
Se5 Cs10 Cs20 68.13(9) 2_455 .
O34 Cs10 Se11 164.7(10) 2_455 2_455
O8 Cs10 Se11 69.7(3) . 2_455
O7 Cs10 Se11 143.6(3) . 2_455
O2 Cs10 Se11 56.9(3) . 2_455
Se19 Cs10 Se11 118.48(6) . 2_455
Se13 Cs10 Se11 106.88(5) 2_455 2_455
Se6 Cs10 Se11 68.88(5) 2_455 2_455
Se5 Cs10 Se11 68.03(5) 2_455 2_455
Cs20 Cs10 Se11 109.93(10) . 2_455
O34 Cs10 Cd3 97.2(9) 2_455 2_455
O8 Cs10 Cd3 110.8(3) . 2_455
O7 Cs10 Cd3 104.6(3) . 2_455
O2 Cs10 Cd3 123.7(3) . 2_455
Se19 Cs10 Cd3 164.45(6) . 2_455
Se13 Cs10 Cd3 37.89(4) 2_455 2_455
Se6 Cs10 Cd3 76.92(4) 2_455 2_455
Se5 Cs10 Cd3 37.82(4) 2_455 2_455
Cs20 Cs10 Cd3 98.51(9) . 2_455
Se11 Cs10 Cd3 75.81(4) 2_455 2_455
O34 Cs10 Cs13 95.5(9) 2_455 .
O8 Cs10 Cs13 112.6(3) . .
O7 Cs10 Cs13 52.3(3) . .
O2 Cs10 Cs13 45.7(3) . .
Se19 Cs10 Cs13 55.99(4) . .
Se13 Cs10 Cs13 104.47(5) 2_455 .
Se6 Cs10 Cs13 57.06(4) 2_455 .
Se5 Cs10 Cs13 163.81(6) 2_455 .
Cs20 Cs10 Cs13 127.39(9) . .
Se11 Cs10 Cs13 99.40(5) 2_455 .
Cd3 Cs10 Cs13 131.23(4) 2_455 .
O28 Cs11 O11 141.2(7) . .
O28 Cs11 Se20 147.3(5) . .
O11 Cs11 Se20 68.3(4) . .
O28 Cs11 Se20 85.8(5) . 2_465
O11 Cs11 Se20 67.4(4) . 2_465
Se20 Cs11 Se20 100.44(6) . 2_465
O28 Cs11 Se28 66.5(5) . .
O11 Cs11 Se28 134.2(4) . .
Se20 Cs11 Se28 104.40(6) . .
Se20 Cs11 Se28 152.20(7) 2_465 .
O28 Cs11 Se26 77.0(5) . .
O11 Cs11 Se26 137.5(4) . .
Se20 Cs11 Se26 70.75(5) . .
Se20 Cs11 Se26 110.21(6) 2_465 .
Se28 Cs11 Se26 67.50(5) . .
O28 Cs11 Se29 128.0(5) . .
O11 Cs11 Se29 68.8(4) . .
Se20 Cs11 Se29 67.39(5) . .
Se20 Cs11 Se29 135.85(6) 2_465 .
Se28 Cs11 Se29 67.03(5) . .
Se26 Cs11 Se29 105.24(5) . .
O28 Cs11 Cs30 78.4(5) . .
O11 Cs11 Cs30 88.9(4) . .
Se20 Cs11 Cs30 124.48(12) . .
Se20 Cs11 Cs30 116.77(11) 2_465 .
Se28 Cs11 Cs30 57.00(10) . .
Se26 Cs11 Cs30 124.39(11) . .
Se29 Cs11 Cs30 57.14(11) . .
O28 Cs11 Cd6 113.0(5) . .
O11 Cs11 Cd6 105.0(4) . .
Se20 Cs11 Cd6 37.14(4) . .
Se20 Cs11 Cd6 121.32(5) 2_465 .
Se28 Cs11 Cd6 74.84(4) . .
Se26 Cs11 Cd6 37.44(4) . .
Se29 Cs11 Cd6 75.21(4) . .
Cs30 Cs11 Cd6 121.25(11) . .
O28 Cs11 Cd5 102.4(5) . .
O11 Cs11 Cd5 104.3(4) . .
Se20 Cs11 Cd5 74.04(4) . .
Se20 Cs11 Cd5 171.46(6) 2_465 .
Se28 Cs11 Cd5 35.85(4) . .
Se26 Cs11 Cd5 74.49(4) . .
Se29 Cs11 Cd5 36.17(4) . .
Cs30 Cs11 Cd5 63.34(11) . .
Cd6 Cs11 Cd5 57.91(3) . .
O28 Cs11 Sn5 61.2(5) . .
O11 Cs11 Sn5 156.4(4) . .
Se20 Cs11 Sn5 93.18(5) . .
Se20 Cs11 Sn5 132.85(6) 2_465 .
Se28 Cs11 Sn5 34.18(4) . .
Se26 Cs11 Sn5 34.55(4) . .
Se29 Cs11 Sn5 91.06(4) . .
Cs30 Cs11 Sn5 90.13(10) . .
Cd6 Cs11 Sn5 56.22(3) . .
Cd5 Cs11 Sn5 54.89(3) . .
O28 Cs11 Sn8 156.8(5) . .
O11 Cs11 Sn8 57.6(4) . .
Se20 Cs11 Sn8 34.18(4) . .
Se20 Cs11 Sn8 117.38(5) 2_465 .
Se28 Cs11 Sn8 90.34(5) . .
Se26 Cs11 Sn8 93.06(5) . .
Se29 Cs11 Sn8 34.27(4) . .
Cs30 Cs11 Sn8 90.62(11) . .
Cd6 Cs11 Sn8 55.79(3) . .
Cd5 Cs11 Sn8 54.50(3) . .
Sn5 Cs11 Sn8 98.91(4) . .
O6 Cs12 O13 99.8(5) . .
O6 Cs12 O26 91.0(9) . .
O13 Cs12 O26 117.1(10) . .
O6 Cs12 Se9 68.0(4) . .
O13 Cs12 Se9 127.0(3) . .
O26 Cs12 Se9 114.6(9) . .
O6 Cs12 Se21 66.1(4) . 2_465
O13 Cs12 Se21 74.7(3) . 2_465
O26 Cs12 Se21 54.1(9) . 2_465
Se9 Cs12 Se21 132.08(7) . 2_465
O6 Cs12 Se6 137.4(4) . .
O13 Cs12 Se6 116.6(4) . .
O26 Cs12 Se6 91.4(9) . .
Se9 Cs12 Se6 72.36(5) . .
Se21 Cs12 Se6 142.23(6) 2_465 .
O6 Cs12 Se8 75.8(3) . .
O13 Cs12 Se8 58.9(3) . .
O26 Cs12 Se8 164.7(9) . .
Se9 Cs12 Se8 68.14(5) . .
Se21 Cs12 Se8 112.18(6) 2_465 .
Se6 Cs12 Se8 103.59(5) . .
O6 Cs12 Se7 138.9(4) . .
O13 Cs12 Se7 52.3(3) . .
O26 Cs12 Se7 127.1(9) . .
Se9 Cs12 Se7 102.76(5) . .
Se21 Cs12 Se7 120.74(7) 2_465 .
Se6 Cs12 Se7 65.03(5) . .
Se8 Cs12 Se7 64.00(5) . .
O6 Cs12 Cd2 105.8(4) . .
O13 Cs12 Cd2 118.4(3) . .
O26 Cs12 Cd2 117.3(9) . .
Se9 Cs12 Cd2 37.84(4) . .
Se21 Cs12 Cd2 166.38(7) 2_465 .
Se6 Cs12 Cd2 38.03(4) . .
Se8 Cs12 Cd2 74.60(4) . .
Se7 Cs12 Cd2 72.71(4) . .
O6 Cs12 Cs18 48.6(4) . 2_465
O13 Cs12 Cs18 51.3(4) . 2_465
O26 Cs12 Cs18 108.7(9) . 2_465
Se9 Cs12 Cs18 101.30(10) . 2_465
Se21 Cs12 Cs18 55.92(11) 2_465 2_465
Se6 Cs12 Cs18 159.62(11) . 2_465
Se8 Cs12 Cs18 56.65(10) . 2_465
Se7 Cs12 Cs18 98.68(9) . 2_465
Cd2 Cs12 Cs18 127.84(11) . 2_465
O6 Cs12 Sn3 60.4(4) . .
O13 Cs12 Sn3 93.2(3) . .
O26 Cs12 Sn3 142.3(9) . .
Se9 Cs12 Sn3 34.84(4) . .
Se21 Cs12 Sn3 121.91(5) 2_465 .
Se6 Cs12 Sn3 94.42(4) . .
Se8 Cs12 Sn3 34.83(4) . .
Se7 Cs12 Sn3 88.69(4) . .
Cd2 Cs12 Sn3 56.71(3) . .
Cs18 Cs12 Sn3 72.08(10) 2_465 .
O6 Cs12 Cs28 54.4(4) . 2_465
O13 Cs12 Cs28 45.5(4) . 2_465
O26 Cs12 Cs28 110.2(9) . 2_465
Se9 Cs12 Cs28 105.2(2) . 2_465
Se21 Cs12 Cs28 56.5(2) 2_465 2_465
Se6 Cs12 Cs28 156.4(2) . 2_465
Se8 Cs12 Cs28 55.7(2) . 2_465
Se7 Cs12 Cs28 93.5(2) . 2_465
Cd2 Cs12 Cs28 128.9(2) . 2_465
Cs18 Cs12 Cs28 5.8(2) 2_465 2_465
Sn3 Cs12 Cs28 74.5(2) . 2_465
O30 Cs13 O2 108.9(8) 2_455 .
O30 Cs13 O7 135.2(8) 2_455 .
O2 Cs13 O7 99.7(4) . .
O30 Cs13 Se25 89.7(7) 2_455 .
O2 Cs13 Se25 69.7(3) . .
O7 Cs13 Se25 133.1(3) . .
O30 Cs13 Se19 156.4(7) 2_455 .
O2 Cs13 Se19 73.2(3) . .
O7 Cs13 Se19 64.7(3) . .
Se25 Cs13 Se19 68.63(5) . .
O30 Cs13 Se6 93.1(7) 2_455 2_455
O2 Cs13 Se6 60.4(3) . 2_455
O7 Cs13 Se6 71.8(3) . 2_455
Se25 Cs13 Se6 128.00(7) . 2_455
Se19 Cs13 Se6 107.47(6) . 2_455
O30 Cs13 Se26 109.5(7) 2_455 .
O2 Cs13 Se26 141.1(3) . .
O7 Cs13 Se26 55.1(3) . .
Se25 Cs13 Se26 104.34(5) . .
Se19 Cs13 Se26 69.10(5) . .
Se6 Cs13 Se26 123.11(6) 2_455 .
O30 Cs13 Se27 57.5(7) 2_455 .
O2 Cs13 Se27 136.7(3) . .
O7 Cs13 Se27 118.5(3) . .
Se25 Cs13 Se27 69.40(5) . .
Se19 Cs13 Se27 104.17(5) . .
Se6 Cs13 Se27 147.90(6) 2_455 .
Se26 Cs13 Se27 64.36(5) . .
O30 Cs13 Cs10 146.5(7) 2_455 .
O2 Cs13 Cs10 51.8(3) . .
O7 Cs13 Cs10 48.1(3) . .
Se25 Cs13 Cs10 104.50(5) . .
Se19 Cs13 Cs10 53.36(4) . .
Se6 Cs13 Cs10 54.25(4) 2_455 .
Se26 Cs13 Cs10 96.32(5) . .
Se27 Cs13 Cs10 155.97(6) . .
O30 Cs13 Cd7 81.8(7) 2_455 .
O2 Cs13 Cd7 106.1(3) . .
O7 Cs13 Cd7 122.7(3) . .
Se25 Cs13 Cd7 36.65(4) . .
Se19 Cs13 Cd7 75.24(4) . .
Se6 Cs13 Cd7 163.23(6) 2_455 .
Se26 Cs13 Cd7 73.55(4) . .
Se27 Cs13 Cd7 36.64(4) . .
Cs10 Cs13 Cd7 127.11(5) . .
O30 Cs13 Sn6 124.7(7) 2_455 .
O2 Cs13 Sn6 59.7(3) . .
O7 Cs13 Sn6 99.3(3) . .
Se25 Cs13 Sn6 35.06(4) . .
Se19 Cs13 Sn6 35.05(4) . .
Se6 Cs13 Sn6 116.45(5) 2_455 .
Se26 Cs13 Sn6 92.65(4) . .
Se27 Cs13 Sn6 92.76(4) . .
Cs10 Cs13 Sn6 73.08(4) . .
Cd7 Cs13 Sn6 56.29(3) . .
O30 Cs13 Cd6 130.4(7) 2_455 .
O2 Cs13 Cd6 108.9(3) . .
O7 Cs13 Cd6 65.9(3) . .
Se25 Cs13 Cd6 74.61(4) . .
Se19 Cs13 Cd6 36.57(4) . .
Se6 Cs13 Cd6 133.75(6) 2_455 .
Se26 Cs13 Cd6 36.95(4) . .
Se27 Cs13 Cd6 72.97(4) . .
Cs10 Cs13 Cd6 83.00(4) . .
Cd7 Cs13 Cd6 57.54(3) . .
Sn6 Cs13 Cd6 55.79(3) . .
O15 Cs14 O31 86.8(10) . .
O15 Cs14 O1A 84.1(10) . .
O31 Cs14 O1A 82.9(13) . .
O15 Cs14 O24 141.9(7) . .
O31 Cs14 O24 68.4(10) . .
O1A Cs14 O24 119.1(11) . .
O15 Cs14 O2 67.0(6) . 1_656
O31 Cs14 O2 145.0(9) . 1_656
O1A Cs14 O2 72.1(10) . 1_656
O24 Cs14 O2 145.6(6) . 1_656
O15 Cs14 Se25 134.1(5) . 1_656
O31 Cs14 Se25 128.4(8) . 1_656
O1A Cs14 Se25 74.3(9) . 1_656
O24 Cs14 Se25 83.4(5) . 1_656
O2 Cs14 Se25 68.0(3) 1_656 1_656
O15 Cs14 Se2 69.3(5) . .
O31 Cs14 Se2 75.4(9) . .
O1A Cs14 Se2 146.2(9) . .
O24 Cs14 Se2 76.5(5) . .
O2 Cs14 Se2 113.1(3) 1_656 .
Se25 Cs14 Se2 139.44(6) 1_656 .
O15 Cs14 Se34 97.6(5) . 1_656
O31 Cs14 Se34 157.3(9) . 1_656
O1A Cs14 Se34 119.6(10) . 1_656
O24 Cs14 Se34 95.8(5) . 1_656
O2 Cs14 Se34 54.5(3) 1_656 1_656
Se25 Cs14 Se34 61.99(5) 1_656 1_656
Se2 Cs14 Se34 85.28(5) . 1_656
O15 Cs14 Cs50 79.6(5) . .
O31 Cs14 Cs50 35.8(9) . .
O1A Cs14 Cs50 47.5(10) . .
O24 Cs14 Cs50 94.1(6) . .
O2 Cs14 Cs50 113.3(3) 1_656 .
Se25 Cs14 Cs50 110.9(2) 1_656 .
Se2 Cs14 Cs50 105.4(2) . .
Se34 Cs14 Cs50 166.88(19) 1_656 .
O15 Cs14 Cs50 153.4(5) . 2_656
O31 Cs14 Cs50 74.1(8) . 2_656
O1A Cs14 Cs50 75.4(9) . 2_656
O24 Cs14 Cs50 46.0(6) . 2_656
O2 Cs14 Cs50 120.5(3) 1_656 2_656
Se25 Cs14 Cs50 55.74(17) 1_656 2_656
Se2 Cs14 Cs50 121.42(18) . 2_656
Se34 Cs14 Cs50 107.21(14) 1_656 2_656
Cs50 Cs14 Cs50 74.1(3) . 2_656
O15 Cs14 Cs1 63.9(5) . 1_656
O31 Cs14 Cs1 120.9(9) . 1_656
O1A Cs14 Cs1 136.6(9) . 1_656
O24 Cs14 Cs1 103.9(5) . 1_656
O2 Cs14 Cs1 68.9(3) 1_656 1_656
Se25 Cs14 Cs1 106.94(5) 1_656 1_656
Se2 Cs14 Cs1 47.09(4) . 1_656
Se34 Cs14 Cs1 45.00(4) 1_656 1_656
Cs50 Cs14 Cs1 139.6(2) . 1_656
Cs50 Cs14 Cs1 142.23(14) 2_656 1_656
O15 Cs14 Cs13 90.3(5) . 1_656
O31 Cs14 Cs13 130.1(9) . 1_656
O1A Cs14 Cs13 47.3(10) . 1_656
O24 Cs14 Cs13 127.7(5) . 1_656
O2 Cs14 Cs13 34.5(3) 1_656 1_656
Se25 Cs14 Cs13 45.60(4) 1_656 1_656
Se2 Cs14 Cs13 147.62(5) . 1_656
Se34 Cs14 Cs13 72.31(5) 1_656 1_656
Cs50 Cs14 Cs13 94.82(19) . 1_656
Cs50 Cs14 Cs13 88.09(18) 2_656 1_656
Cs1 Cs14 Cs13 101.74(4) 1_656 1_656
O19 Cs18 O6 88.4(6) . 2_465
O19 Cs18 O13 134.3(6) . 2_465
O6 Cs18 O13 99.2(5) 2_465 2_465
O19 Cs18 Se22 80.4(5) . .
O6 Cs18 Se22 62.2(4) 2_465 .
O13 Cs18 Se22 142.5(4) 2_465 .
O19 Cs18 Se21 145.8(5) . .
O6 Cs18 Se21 64.5(4) 2_465 .
O13 Cs18 Se21 73.6(4) 2_465 .
Se22 Cs18 Se21 68.91(12) . .
O19 Cs18 Se19 76.8(5) . .
O6 Cs18 Se19 127.7(4) 2_465 .
O13 Cs18 Se19 126.9(4) 2_465 .
Se22 Cs18 Se19 65.89(12) . .
Se21 Cs18 Se19 102.70(17) . .
O19 Cs18 Se20 138.5(6) . .
O6 Cs18 Se20 130.3(4) 2_465 .
O13 Cs18 Se20 62.7(4) 2_465 .
Se22 Cs18 Se20 103.08(18) . .
Se21 Cs18 Se20 66.04(13) . .
Se19 Cs18 Se20 67.70(11) . .
O19 Cs18 Se8 81.2(5) . 2_465
O6 Cs18 Se8 74.4(4) 2_465 2_465
O13 Cs18 Se8 58.4(4) 2_465 2_465
Se22 Cs18 Se8 132.97(14) . 2_465
Se21 Cs18 Se8 108.76(18) . 2_465
Se19 Cs18 Se8 147.7(2) . 2_465
Se20 Cs18 Se8 119.09(17) . 2_465
O19 Cs18 Cs12 122.2(5) . 2_465
O6 Cs18 Cs12 47.6(4) 2_465 2_465
O13 Cs18 Cs12 51.7(4) 2_465 2_465
Se22 Cs18 Cs12 101.49(13) . 2_465
Se21 Cs18 Cs12 53.83(10) . 2_465
Se19 Cs18 Cs12 156.5(2) . 2_465
Se20 Cs18 Cs12 98.06(17) . 2_465
Se8 Cs18 Cs12 55.30(10) 2_465 2_465
O19 Cs18 Cd8 116.7(5) . .
O6 Cs18 Cd8 70.1(4) 2_465 .
O13 Cs18 Cd8 108.1(4) 2_465 .
Se22 Cs18 Cd8 36.63(7) . .
Se21 Cs18 Cd8 36.48(7) . .
Se19 Cs18 Cd8 72.75(12) . .
Se20 Cs18 Cd8 72.99(13) . .
Se8 Cs18 Cd8 139.14(17) 2_465 .
Cs12 Cs18 Cd8 85.45(13) 2_465 .
O19 Cs18 Cd6 112.7(5) . .
O6 Cs18 Cd6 126.5(4) 2_465 .
O13 Cs18 Cd6 98.6(4) 2_465 .
Se22 Cs18 Cd6 73.28(12) . .
Se21 Cs18 Cd6 73.16(13) . .
Se19 Cs18 Cd6 35.83(7) . .
Se20 Cs18 Cd6 35.98(7) . .
Se8 Cs18 Cd6 153.32(14) 2_465 .
Cs12 Cs18 Cd6 123.31(18) 2_465 .
Cd8 Cs18 Cd6 56.46(9) . .
O19 Cs18 Sn8 166.8(6) . .
O6 Cs18 Sn8 96.8(4) 2_465 .
O13 Cs18 Sn8 56.9(4) 2_465 .
Se22 Cs18 Sn8 91.36(15) . .
Se21 Cs18 Sn8 33.62(8) . .
Se19 Cs18 Sn8 90.48(14) . .
Se20 Cs18 Sn8 33.75(7) . .
Se8 Cs18 Sn8 111.81(17) 2_465 .
Cs12 Cs18 Sn8 69.37(12) 2_465 .
Cd8 Cs18 Sn8 54.80(10) . .
Cd6 Cs18 Sn8 54.72(9) . .
O5 Cs15 O20 83.8(6) . 2_565
O5 Cs15 O1 65.4(5) . .
O20 Cs15 O1 144.8(6) 2_565 .
O5 Cs15 O25 79.6(7) . .
O20 Cs15 O25 87.8(8) 2_565 .
O1 Cs15 O25 70.9(7) . .
O5 Cs15 O29 154.4(7) . .
O20 Cs15 O29 76.2(8) 2_565 .
O1 Cs15 O29 137.8(7) . .
O25 Cs15 O29 114.9(8) . .
O5 Cs15 Se28 135.8(3) . .
O20 Cs15 Se28 130.8(5) 2_565 .
O1 Cs15 Se28 71.9(3) . .
O25 Cs15 Se28 76.1(6) . .
O29 Cs15 Se28 69.7(6) . .
O5 Cs15 Se12 69.6(3) . .
O20 Cs15 Se12 71.7(5) 2_565 .
O1 Cs15 Se12 109.9(3) . .
O25 Cs15 Se12 144.3(6) . .
O29 Cs15 Se12 88.9(6) . .
Se28 Cs15 Se12 139.29(6) . .
O5 Cs15 Se33 100.2(3) . .
O20 Cs15 Se33 154.6(5) 2_565 .
O1 Cs15 Se33 54.3(3) . .
O25 Cs15 Se33 117.6(6) . .
O29 Cs15 Se33 91.6(6) . .
Se28 Cs15 Se33 61.40(5) . .
Se12 Cs15 Se33 86.11(5) . .
O5 Cs15 Cs30 73.6(3) . 2_565
O20 Cs15 Cs30 36.2(5) 2_565 2_565
O1 Cs15 Cs30 114.1(3) . 2_565
O25 Cs15 Cs30 52.2(6) . 2_565
O29 Cs15 Cs30 98.1(6) . 2_565
Se28 Cs15 Cs30 116.03(11) . 2_565
Se12 Cs15 Cs30 100.54(11) . 2_565
Se33 Cs15 Cs30 168.32(11) . 2_565
O5 Cs15 Cs30 151.8(3) . .
O20 Cs15 Cs30 77.8(5) 2_565 .
O1 Cs15 Cs30 122.5(3) . .
O25 Cs15 Cs30 78.6(6) . .
O29 Cs15 Cs30 36.6(6) . .
Se28 Cs15 Cs30 53.71(11) . .
Se12 Cs15 Cs30 122.82(11) . .
Se33 Cs15 Cs30 105.66(11) . .
Cs30 Cs15 Cs30 78.93(15) 2_565 .
O5 Cs15 Cs9 88.6(3) . .
O20 Cs15 Cs9 130.1(5) 2_565 .
O1 Cs15 Cs9 38.6(3) . .
O25 Cs15 Cs9 42.4(6) . .
O29 Cs15 Cs9 116.5(6) . .
Se28 Cs15 Cs9 49.25(4) . .
Se12 Cs15 Cs9 148.35(6) . .
Se33 Cs15 Cs9 75.24(5) . .
Cs30 Cs15 Cs9 94.48(11) 2_565 .
Cs30 Cs15 Cs9 87.23(10) . .
O5 Cs15 Cs4 64.8(3) . .
O20 Cs15 Cs4 117.3(5) 2_565 .
O1 Cs15 Cs4 65.6(3) . .
O25 Cs15 Cs4 132.0(6) . .
O29 Cs15 Cs4 110.7(6) . .
Se28 Cs15 Cs4 107.50(5) . .
Se12 Cs15 Cs4 47.36(4) . .
Se33 Cs15 Cs4 46.17(4) . .
Cs30 Cs15 Cs4 133.98(11) 2_565 .
Cs30 Cs15 Cs4 143.08(10) . .
Cs9 Cs15 Cs4 103.13(4) . .
Cs29 Cs19 Se31 130.7(5) . 1_556
Cs29 Cs19 O6 90.8(6) . .
Se31 Cs19 O6 89.4(4) 1_556 .
Cs29 Cs19 O10 79.1(6) . 1_556
Se31 Cs19 O10 59.4(3) 1_556 1_556
O6 Cs19 O10 58.9(5) . 1_556
Cs29 Cs19 Se9 79.9(4) . .
Se31 Cs19 Se9 143.16(19) 1_556 .
O6 Cs19 Se9 67.5(4) . .
O10 Cs19 Se9 121.4(4) 1_556 .
Cs29 Cs19 Se17 92.6(4) . 2_556
Se31 Cs19 Se17 115.3(2) 1_556 2_556
O6 Cs19 Se17 142.9(4) . 2_556
O10 Cs19 Se17 157.5(4) 1_556 2_556
Se9 Cs19 Se17 76.72(10) . 2_556
Cs29 Cs19 O33 36.0(9) . 1_556
Se31 Cs19 O33 101.2(8) 1_556 1_556
O6 Cs19 O33 67.7(8) . 1_556
O10 Cs19 O33 43.8(8) 1_556 1_556
Se9 Cs19 O33 96.0(8) . 1_556
Se17 Cs19 O33 127.7(8) 2_556 1_556
Cs29 Cs19 O12 141.8(6) . 2_566
Se31 Cs19 O12 86.1(4) 1_556 2_566
O6 Cs19 O12 100.5(5) . 2_566
O10 Cs19 O12 137.6(5) 1_556 2_566
Se9 Cs19 O12 71.3(4) . 2_566
Se17 Cs19 O12 57.2(4) 2_556 2_566
O33 Cs19 O12 165.7(9) 1_556 2_566
Cs29 Cs19 Se24 74.3(4) . 1_556
Se31 Cs19 Se24 67.20(10) 1_556 1_556
O6 Cs19 Se24 127.8(4) . 1_556
O10 Cs19 Se24 69.2(3) 1_556 1_556
Se9 Cs19 Se24 149.62(19) . 1_556
Se17 Cs19 Se24 88.50(11) 2_556 1_556
O33 Cs19 Se24 72.1(8) 1_556 1_556
O12 Cs19 Se24 122.2(4) 2_566 1_556
Cs29 Cs19 Se15 132.1(5) . .
Se31 Cs19 Se15 82.97(14) 1_556 .
O6 Cs19 Se15 51.4(3) . .
O10 Cs19 Se15 98.9(3) 1_556 .
Se9 Cs19 Se15 60.21(8) . .
Se17 Cs19 Se15 102.09(15) 2_556 .
O33 Cs19 Se15 119.0(8) 1_556 .
O12 Cs19 Se15 49.2(4) 2_566 .
Se24 Cs19 Se15 150.01(18) 1_556 .
Cs29 Cs19 Sn7 103.6(4) . 1_556
Se31 Cs19 Sn7 33.07(6) 1_556 1_556
O6 Cs19 Sn7 110.7(4) . 1_556
O10 Cs19 Sn7 58.5(3) 1_556 1_556
Se9 Cs19 Sn7 176.19(19) . 1_556
Se17 Cs19 Sn7 104.35(13) 2_556 1_556
O33 Cs19 Sn7 86.2(8) 1_556 1_556
O12 Cs19 Sn7 106.1(4) 2_566 1_556
Se24 Cs19 Sn7 34.14(5) 1_556 1_556
Se15 Cs19 Sn7 116.00(15) . 1_556
Cs29 Cs19 Cs50 24.8(4) . 2_556
Se31 Cs19 Cs50 111.08(18) 1_556 2_556
O6 Cs19 Cs50 107.3(4) . 2_556
O10 Cs19 Cs50 73.8(4) 1_556 2_556
Se9 Cs19 Cs50 103.3(2) . 2_556
Se17 Cs19 Cs50 89.86(18) 2_556 2_556
O33 Cs19 Cs50 40.7(8) 1_556 2_556
O12 Cs19 Cs50 147.0(4) 2_566 2_556
Se24 Cs19 Cs50 49.57(16) 1_556 2_556
Se15 Cs19 Cs50 155.8(2) . 2_556
Sn7 Cs19 Cs50 80.44(16) 1_556 2_556
Cs19 Cs29 O33 135.2(10) . 1_556
Cs19 Cs29 O6 75.5(6) . .
O33 Cs29 O6 74.0(10) 1_556 .
Cs19 Cs29 O10 87.6(5) . 1_556
O33 Cs29 O10 48.4(10) 1_556 1_556
O6 Cs29 O10 58.5(5) . 1_556
Cs19 Cs29 Se9 87.2(4) . .
O33 Cs29 Se9 109.6(9) 1_556 .
O6 Cs29 Se9 67.0(3) . .
O10 Cs29 Se9 124.8(3) 1_556 .
Cs19 Cs29 Se24 93.6(4) . 1_556
O33 Cs29 Se24 81.1(9) 1_556 1_556
O6 Cs29 Se24 128.8(3) . 1_556
O10 Cs29 Se24 71.5(3) 1_556 1_556
Se9 Cs29 Se24 163.75(9) . 1_556
Cs19 Cs29 Se17 75.0(5) . 2_556
O33 Cs29 Se17 148.3(9) 1_556 2_556
O6 Cs29 Se17 133.0(3) . 2_556
O10 Cs29 Se17 152.8(3) 1_556 2_556
Se9 Cs29 Se17 75.77(7) . 2_556
Se24 Cs29 Se17 88.72(7) 1_556 2_556
Cs19 Cs29 Se31 40.0(4) . 1_556
O33 Cs29 Se31 101.8(9) 1_556 1_556
O6 Cs29 Se31 78.8(3) . 1_556
O10 Cs29 Se31 54.7(3) 1_556 1_556
Se9 Cs29 Se31 123.56(11) . 1_556
Se24 Cs29 Se31 63.37(6) 1_556 1_556
Se17 Cs29 Se31 100.20(10) 2_556 1_556
Cs19 Cs29 Cs50 150.6(5) . 2_556
O33 Cs29 Cs50 49.4(9) 1_556 2_556
O6 Cs29 Cs50 122.8(4) . 2_556
O10 Cs29 Cs50 84.8(4) 1_556 2_556
Se9 Cs29 Cs50 120.24(18) . 2_556
Se24 Cs29 Cs50 57.12(18) 1_556 2_556
Se17 Cs29 Cs50 100.14(18) 2_556 2_556
Se31 Cs29 Cs50 115.90(17) 1_556 2_556
Cs19 Cs29 Cs12 109.0(5) . .
O33 Cs29 Cs12 63.9(9) 1_556 .
O6 Cs29 Cs12 40.7(3) . .
O10 Cs29 Cs12 82.7(3) 1_556 .
Se9 Cs29 Cs12 48.06(5) . .
Se24 Cs29 Cs12 144.93(9) 1_556 .
Se17 Cs29 Cs12 122.34(7) 2_556 .
Se31 Cs29 Cs12 119.32(8) 1_556 .
Cs50 Cs29 Cs12 98.1(2) 2_556 .
Cs19 Cs29 Cs6 113.9(4) . 1_556
O33 Cs29 Cs6 38.1(9) 1_556 1_556
O6 Cs29 Cs6 93.6(3) . 1_556
O10 Cs29 Cs6 38.9(3) 1_556 1_556
Se9 Cs29 Cs6 147.55(9) . 1_556
Se24 Cs29 Cs6 45.13(5) 1_556 1_556
Se17 Cs29 Cs6 131.80(8) 2_556 1_556
Se31 Cs29 Cs6 73.93(6) 1_556 1_556
Cs50 Cs29 Cs6 48.08(14) 2_556 1_556
Cs12 Cs29 Cs6 100.17(6) . 1_556
Cs19 Cs29 Cs1 73.0(4) . 1_656
O33 Cs29 Cs1 142.9(9) 1_556 1_656
O6 Cs29 Cs1 97.6(3) . 1_656
O10 Cs29 Cs1 152.9(3) 1_556 1_656
Se9 Cs29 Cs1 37.95(4) . 1_656
Se24 Cs29 Cs1 127.19(7) 1_556 1_656
Se17 Cs29 Cs1 38.61(4) 2_556 1_656
Se31 Cs29 Cs1 112.05(9) 1_556 1_656
Cs50 Cs29 Cs1 121.29(15) 2_556 1_656
Cs12 Cs29 Cs1 85.93(4) . 1_656
Cs6 Cs29 Cs1 168.14(7) 1_556 1_656
O34 Cs16 O27 48.2(11) . .
O34 Cs16 O11 68.7(9) . 1_545
O27 Cs16 O11 102.6(8) . 1_545
O34 Cs16 O7 47.9(9) . 2_455
O27 Cs16 O7 92.2(7) . 2_455
O11 Cs16 O7 66.4(5) 1_545 2_455
O34 Cs16 Se42 117.3(11) . 1_545
O27 Cs16 Se42 148.5(8) . 1_545
O11 Cs16 Se42 50.5(7) 1_545 1_545
O7 Cs16 Se42 90.3(6) 2_455 1_545
O34 Cs16 Se13 71.1(9) . .
O27 Cs16 Se13 68.0(7) . .
O11 Cs16 Se13 131.1(4) 1_545 .
O7 Cs16 Se13 66.1(3) 2_455 .
Se42 Cs16 Se13 140.0(2) 1_545 .
O34 Cs16 Se32 127.3(9) . 1_545
O27 Cs16 Se32 153.0(7) . 1_545
O11 Cs16 Se32 60.0(4) 1_545 1_545
O7 Cs16 Se32 98.1(3) 2_455 1_545
Se42 Cs16 Se32 10.0(5) 1_545 1_545
Se13 Cs16 Se32 138.89(10) . 1_545
O34 Cs16 Se16 128.7(9) . 2
O27 Cs16 Se16 84.3(6) . 2
O11 Cs16 Se16 154.7(4) 1_545 2
O7 Cs16 Se16 138.3(3) 2_455 2
Se42 Cs16 Se16 113.7(6) 1_545 2
Se13 Cs16 Se16 74.19(5) . 2
Se32 Cs16 Se16 103.68(18) 1_545 2
O34 Cs16 O18 136.8(10) . 2_455
O27 Cs16 O18 129.1(8) . 2_455
O11 Cs16 O18 127.1(6) 1_545 2_455
O7 Cs16 O18 97.5(5) 2_455 2_455
Se42 Cs16 O18 81.5(7) 1_545 2_455
Se13 Cs16 O18 70.8(5) . 2_455
Se32 Cs16 O18 74.3(5) 1_545 2_455
Se16 Cs16 O18 56.3(4) 2 2_455
O34 Cs16 Se29 108.4(9) . 1_545
O27 Cs16 Se29 91.5(7) . 1_545
O11 Cs16 Se29 68.1(4) 1_545 1_545
O7 Cs16 Se29 134.1(3) 2_455 1_545
Se42 Cs16 Se29 65.0(2) 1_545 1_545
Se13 Cs16 Se29 153.47(7) . 1_545
Se32 Cs16 Se29 63.53(8) 1_545 1_545
Se16 Cs16 Se29 87.56(6) 2 1_545
O18 Cs16 Se29 114.8(5) 2_455 1_545
O34 Cs16 Cs30 65.9(9) . 1_545
O27 Cs16 Cs30 38.5(7) . 1_545
O11 Cs16 Cs30 81.5(4) 1_545 1_545
O7 Cs16 Cs30 112.7(3) 2_455 1_545
Se42 Cs16 Cs30 112.7(3) 1_545 1_545
Se13 Cs16 Cs30 106.25(11) . 1_545
Se32 Cs16 Cs30 114.83(12) 1_545 1_545
Se16 Cs16 Cs30 89.71(10) 2 1_545
O18 Cs16 Cs30 145.8(5) 2_455 1_545
Se29 Cs16 Cs30 53.56(10) 1_545 1_545
O34 Cs16 Cs3 103.2(9) . 2_455
O27 Cs16 Cs3 150.8(7) . 2_455
O11 Cs16 Cs3 64.5(4) 1_545 2_455
O7 Cs16 Cs3 58.8(3) 2_455 2_455
Se42 Cs16 Cs3 41.0(2) 1_545 2_455
Se13 Cs16 Cs3 99.74(5) . 2_455
Se32 Cs16 Cs3 44.28(9) 1_545 2_455
Se16 Cs16 Cs3 119.02(6) 2 2_455
O18 Cs16 Cs3 64.3(4) 2_455 2_455
Se29 Cs16 Cs3 105.99(5) 1_545 2_455
Cs30 Cs16 Cs3 145.76(10) 1_545 2_455
O18 Cs17 O14 74.3(7) . .
O18 Cs17 O30 116.1(9) . .
O14 Cs17 O30 98.4(8) . .
O18 Cs17 O26 133.3(10) . .
O14 Cs17 O26 59.2(10) . .
O30 Cs17 O26 70.4(11) . .
O18 Cs17 O16 59.5(7) . 2_455
O14 Cs17 O16 69.1(6) . 2_455
O30 Cs17 O16 58.9(8) . 2_455
O26 Cs17 O16 97.7(9) . 2_455
O18 Cs17 Se14 83.7(6) . .
O14 Cs17 Se14 145.0(4) . .
O30 Cs17 Se14 115.8(6) . .
O26 Cs17 Se14 138.0(8) . .
O16 Cs17 Se14 121.7(4) 2_455 .
O18 Cs17 Se32 79.4(6) . 2_465
O14 Cs17 Se32 58.5(4) . 2_465
O30 Cs17 Se32 149.2(7) . 2_465
O26 Cs17 Se32 79.6(9) . 2_465
O16 Cs17 Se32 120.2(4) 2_455 2_465
Se14 Cs17 Se32 91.35(11) . 2_465
O18 Cs17 Cs13 117.8(6) . 2_455
O14 Cs17 Cs13 141.3(4) . 2_455
O30 Cs17 Cs13 42.9(6) . 2_455
O26 Cs17 Cs13 97.9(9) . 2_455
O16 Cs17 Cs13 85.4(4) 2_455 2_455
Se14 Cs17 Cs13 73.30(7) . 2_455
Se32 Cs17 Cs13 154.41(13) 2_465 2_455
O18 Cs17 Cs12 141.9(6) . .
O14 Cs17 Cs12 90.7(4) . .
O30 Cs17 Cs12 100.5(6) . .
O26 Cs17 Cs12 49.0(8) . .
O16 Cs17 Cs12 146.6(4) 2_455 .
Se14 Cs17 Cs12 90.25(8) . .
Se32 Cs17 Cs12 63.08(14) 2_465 .
Cs13 Cs17 Cs12 95.94(7) 2_455 .
O18 Cs17 Cs3 47.7(6) . 2_455
O14 Cs17 Cs3 121.5(4) . 2_455
O30 Cs17 Cs3 100.8(6) . 2_455
O26 Cs17 Cs3 170.9(9) . 2_455
O16 Cs17 Cs3 75.1(4) 2_455 2_455
Se14 Cs17 Cs3 47.47(5) . 2_455
Se32 Cs17 Cs3 108.70(15) 2_465 2_455
Cs13 Cs17 Cs3 76.17(5) 2_455 2_455
Cs12 Cs17 Cs3 137.66(8) . 2_455
O18 Cs17 Cs3 69.6(6) . .
O14 Cs17 Cs3 98.8(4) . .
O30 Cs17 Cs3 162.8(6) . .
O26 Cs17 Cs3 118.6(9) . .
O16 Cs17 Cs3 129.1(4) 2_455 .
Se14 Cs17 Cs3 47.35(5) . .
Se32 Cs17 Cs3 45.13(10) 2_465 .
Cs13 Cs17 Cs3 119.98(7) 2_455 .
Cs12 Cs17 Cs3 78.64(6) . .
Cs3 Cs17 Cs3 70.52(5) 2_455 .
O18 Cs17 Cs16 40.6(6) . 2_455
O14 Cs17 Cs16 47.2(4) . 2_455
O30 Cs17 Cs16 136.9(6) . 2_455
O26 Cs17 Cs16 100.9(9) . 2_455
O16 Cs17 Cs16 81.9(4) 2_455 2_455
Se14 Cs17 Cs16 98.86(8) . 2_455
Se32 Cs17 Cs16 41.89(13) 2_465 2_455
Cs13 Cs17 Cs16 158.44(8) 2_455 2_455
Cs12 Cs17 Cs16 104.28(6) . 2_455
Cs3 Cs17 Cs16 83.77(5) 2_455 2_455
Cs3 Cs17 Cs16 58.44(4) . 2_455
Cs40 Cs20 O8 99.3(6) . .
Cs40 Cs20 O19 61.8(6) . .
O8 Cs20 O19 59.3(6) . .
Cs40 Cs20 O34 157.7(10) . 2_455
O8 Cs20 O34 101.3(10) . 2_455
O19 Cs20 O34 123.5(10) . 2_455
Cs40 Cs20 O21 44.4(6) . .
O8 Cs20 O21 72.6(6) . .
O19 Cs20 O21 77.1(7) . .
O34 Cs20 O21 152.8(10) 2_455 .
Cs40 Cs20 O25 81.4(7) . 1_455
O8 Cs20 O25 139.3(7) . 1_455
O19 Cs20 O25 142.8(7) . 1_455
O34 Cs20 O25 88.3(10) 2_455 1_455
O21 Cs20 O25 80.9(7) . 1_455
Cs40 Cs20 Cs10 152.7(5) . .
O8 Cs20 Cs10 54.9(4) . .
O19 Cs20 Cs10 104.4(5) . .
O34 Cs20 Cs10 49.5(9) 2_455 .
O21 Cs20 Cs10 112.0(5) . .
O25 Cs20 Cs10 111.6(6) 1_455 .
Cs40 Cs20 Se5 111.0(5) . 2_455
O8 Cs20 Se5 69.1(4) . 2_455
O19 Cs20 Se5 124.3(5) . 2_455
O34 Cs20 Se5 84.4(9) 2_455 2_455
O21 Cs20 Se5 68.6(5) . 2_455
O25 Cs20 Se5 72.7(5) 1_455 2_455
Cs10 Cs20 Se5 55.14(7) . 2_455
Cs40 Cs20 Cs28 85.0(5) . .
O8 Cs20 Cs28 93.0(4) . .
O19 Cs20 Cs28 48.3(5) . .
O34 Cs20 Cs28 85.6(9) 2_455 .
O21 Cs20 Cs28 120.7(5) . .
O25 Cs20 Cs28 127.3(6) 1_455 .
Cs10 Cs20 Cs28 103.4(3) . .
Se5 Cs20 Cs28 157.3(3) 2_455 .
Cs40 Cs20 Cs18 82.5(4) . .
O8 Cs20 Cs18 88.6(4) . .
O19 Cs20 Cs18 42.8(5) . .
O34 Cs20 Cs18 89.6(9) 2_455 .
O21 Cs20 Cs18 116.1(5) . .
O25 Cs20 Cs18 131.3(6) 1_455 .
Cs10 Cs20 Cs18 103.36(15) . .
Se5 Cs20 Cs18 155.13(15) 2_455 .
Cs28 Cs20 Cs18 5.5(2) . .
Cs40 Cs20 Cs9 66.2(4) . 1_455
O8 Cs20 Cs9 98.8(4) . 1_455
O19 Cs20 Cs9 117.1(5) . 1_455
O34 Cs20 Cs9 118.2(9) 2_455 1_455
O21 Cs20 Cs9 40.6(5) . 1_455
O25 Cs20 Cs9 44.0(5) 1_455 1_455
Cs10 Cs20 Cs9 105.82(12) . 1_455
Se5 Cs20 Cs9 50.73(7) 2_455 1_455
Cs28 Cs20 Cs9 150.2(2) . 1_455
Cs18 Cs20 Cs9 148.61(14) . 1_455
Cs40 Cs20 Cs30 103.3(4) . 2_465
O8 Cs20 Cs30 157.1(4) . 2_465
O19 Cs20 Cs30 137.0(5) . 2_465
O34 Cs20 Cs30 57.2(9) 2_455 2_465
O21 Cs20 Cs30 122.2(5) . 2_465
O25 Cs20 Cs30 42.8(6) 1_455 2_465
Cs10 Cs20 Cs30 102.20(14) . 2_465
Se5 Cs20 Cs30 98.61(13) 2_455 2_465
Cs28 Cs20 Cs30 93.0(2) . 2_465
Cs18 Cs20 Cs30 98.35(15) . 2_465
Cs9 Cs20 Cs30 86.62(12) 1_455 2_465
O20 Cs30 O29 142.3(10) . .
O20 Cs30 O27 95.2(10) . 1_565
O29 Cs30 O27 106.9(11) . 1_565
O20 Cs30 O25 90.2(8) . 2_565
O29 Cs30 O25 79.4(10) . 2_565
O27 Cs30 O25 54.0(9) 1_565 2_565
O20 Cs30 O32 113.0(11) . .
O29 Cs30 O32 40.0(11) . .
O27 Cs30 O32 88.9(12) 1_565 .
O25 Cs30 O32 42.6(10) 2_565 .
O20 Cs30 Se28 93.0(6) . .
O29 Cs30 Se28 76.2(8) . .
O27 Cs30 Se28 160.4(8) 1_565 .
O25 Cs30 Se28 143.8(6) 2_565 .
O32 Cs30 Se28 104.2(9) . .
O20 Cs30 Se29 85.5(6) . .
O29 Cs30 Se29 120.2(8) . .
O27 Cs30 Se29 97.2(8) 1_565 .
O25 Cs30 Se29 150.4(6) 2_565 .
O32 Cs30 Se29 160.0(9) . .
Se28 Cs30 Se29 65.74(13) . .
O20 Cs30 Cs11 136.5(6) . .
O29 Cs30 Cs11 64.9(8) . .
O27 Cs30 Cs11 107.7(8) 1_565 .
O25 Cs30 Cs11 133.2(6) 2_565 .
O32 Cs30 Cs11 104.2(9) . .
Se28 Cs30 Cs11 55.41(11) . .
Se29 Cs30 Cs11 55.78(11) . .
O20 Cs30 Cs15 43.9(6) . 2_565
O29 Cs30 Cs15 120.4(8) . 2_565
O27 Cs30 Cs15 65.2(7) 1_565 2_565
O25 Cs30 Cs15 46.9(5) 2_565 2_565
O32 Cs30 Cs15 80.4(8) . 2_565
Se28 Cs30 Cs15 130.64(18) . 2_565
Se29 Cs30 Cs15 119.42(19) . 2_565
Cs11 Cs30 Cs15 171.7(2) . 2_565
O20 Cs30 Cd5 76.4(6) . .
O29 Cs30 Cd5 108.0(8) . .
O27 Cs30 Cd5 131.3(8) 1_565 .
O25 Cs30 Cd5 165.7(6) 2_565 .
O32 Cs30 Cd5 138.9(9) . .
Se28 Cs30 Cd5 34.86(7) . .
Se29 Cs30 Cd5 35.19(8) . .
Cs11 Cs30 Cd5 60.56(11) . .
Cs15 Cs30 Cd5 120.26(17) 2_565 .
O20 Cs30 Cs15 94.1(6) . .
O29 Cs30 Cs15 51.1(8) . .
O27 Cs30 Cs15 145.9(8) 1_565 .
O25 Cs30 Cs15 93.2(6) 2_565 .
O32 Cs30 Cs15 57.3(9) . .
Se28 Cs30 Cs15 50.55(9) . .
Se29 Cs30 Cs15 116.21(18) . .
Cs11 Cs30 Cs15 87.21(14) . .
Cs15 Cs30 Cs15 101.07(15) 2_565 .
Cd5 Cs30 Cs15 82.79(12) . .
O20 Cs30 Cs16 97.5(6) . 1_565
O29 Cs30 Cs16 119.8(8) . 1_565
O27 Cs30 Cs16 45.8(8) 1_565 1_565
O25 Cs30 Cs16 99.7(6) 2_565 1_565
O32 Cs30 Cs16 128.0(9) . 1_565
Se28 Cs30 Cs16 115.51(19) . 1_565
Se29 Cs30 Cs16 52.15(10) . 1_565
Cs11 Cs30 Cs16 75.32(12) . 1_565
Cs15 Cs30 Cs16 96.41(14) 2_565 1_565
Cd5 Cs30 Cs16 87.27(14) . 1_565
Cs15 Cs30 Cs16 162.47(19) . 1_565
Cs20 Cs40 O21 117.7(8) . .
Cs20 Cs40 O19 96.3(7) . .
O21 Cs40 O19 96.4(9) . .
Cs20 Cs40 O17 162.7(7) . 1_455
O21 Cs40 O17 63.4(8) . 1_455
O19 Cs40 O17 66.8(7) . 1_455
Cs20 Cs40 O8 59.0(5) . .
O21 Cs40 O8 77.5(7) . .
O19 Cs40 O8 58.8(6) . .
O17 Cs40 O8 106.6(6) 1_455 .
Cs20 Cs40 O32 104.6(11) . 2_465
O21 Cs40 O32 110.0(11) . 2_465
O19 Cs40 O32 132.5(11) . 2_465
O17 Cs40 O32 90.3(11) 1_455 2_465
O8 Cs40 O32 163.1(11) . 2_465
Cs20 Cs40 O25 78.8(7) . 1_455
O21 Cs40 O25 91.5(8) . 1_455
O19 Cs40 O25 172.0(8) . 1_455
O17 Cs40 O25 118.4(7) 1_455 1_455
O8 Cs40 O25 122.2(7) . 1_455
O32 Cs40 O25 44.6(11) 2_465 1_455
Cs20 Cs40 Cs9 98.9(5) . 1_455
O21 Cs40 Cs9 44.2(6) . 1_455
O19 Cs40 Cs9 140.3(6) . 1_455
O17 Cs40 Cs9 92.7(5) 1_455 1_455
O8 Cs40 Cs9 99.4(4) . 1_455
O32 Cs40 Cs9 78.0(9) 2_465 1_455
O25 Cs40 Cs9 47.4(5) 1_455 1_455
Cs20 Cs40 Cs28 79.2(5) . .
O21 Cs40 Cs28 143.3(7) . .
O19 Cs40 Cs28 47.6(6) . .
O17 Cs40 Cs28 90.9(5) 1_455 .
O8 Cs40 Cs28 86.4(4) . .
O32 Cs40 Cs28 94.8(10) 2_465 .
O25 Cs40 Cs28 124.7(6) 1_455 .
Cs9 Cs40 Cs28 172.0(3) 1_455 .
Cs20 Cs40 Cs18 82.1(4) . .
O21 Cs40 Cs18 137.7(7) . .
O19 Cs40 Cs18 42.1(6) . .
O17 Cs40 Cs18 86.9(5) 1_455 .
O8 Cs40 Cs18 83.6(4) . .
O32 Cs40 Cs18 98.9(9) 2_465 .
O25 Cs40 Cs18 130.3(6) 1_455 .
Cs9 Cs40 Cs18 176.9(2) 1_455 .
Cs28 Cs40 Cs18 5.7(2) . .
Cs20 Cs40 Cs10 20.7(4) . .
O21 Cs40 Cs10 100.4(7) . .
O19 Cs40 Cs10 87.3(6) . .
O17 Cs40 Cs10 146.1(5) 1_455 .
O8 Cs40 Cs10 39.5(3) . .
O32 Cs40 Cs10 123.6(10) 2_465 .
O25 Cs40 Cs10 90.0(6) 1_455 .
Cs9 Cs40 Cs10 94.25(15) 1_455 .
Cs28 Cs40 Cs10 86.7(3) . .
Cs18 Cs40 Cs10 87.76(16) . .
Cs20 Cs40 Cs8 154.3(5) . 1_455
O21 Cs40 Cs8 83.7(6) . 1_455
O19 Cs40 Cs8 95.1(6) . 1_455
O17 Cs40 Cs8 38.5(5) 1_455 1_455
O8 Cs40 Cs8 145.1(4) . 1_455
O32 Cs40 Cs8 51.8(10) 2_465 1_455
O25 Cs40 Cs8 87.1(6) 1_455 1_455
Cs9 Cs40 Cs8 86.71(14) 1_455 1_455
Cs28 Cs40 Cs8 91.7(3) . 1_455
Cs18 Cs40 Cs8 91.09(17) . 1_455
Cs10 Cs40 Cs8 175.06(17) . 1_455
Cs13 O2 Cs14 108.3(5) . 1_454
Cs13 O2 Cs10 82.5(4) . .
Cs14 O2 Cs10 165.5(6) 1_454 .
Cs8 O3 Cs7 81.3(4) . .
Cs7 O4 Cs8 81.2(4) . .
Cs9 O1 Cs15 100.4(5) . .
Cs9 O1 Cs5 85.1(5) . .
Cs15 O1 Cs5 171.2(6) . .
Cs12 O6 Cs18 83.8(5) . 2_465
Cs12 O6 Cs19 106.5(6) . .
Cs18 O6 Cs19 166.3(7) 2_465 .
Cs12 O6 Cs29 95.4(5) . .
Cs18 O6 Cs29 178.8(7) 2_465 .
Cs19 O6 Cs29 13.75(14) . .
Cs12 O6 Cs28 80.5(5) . 2_465
Cs18 O6 Cs28 3.4(4) 2_465 2_465
Cs19 O6 Cs28 168.7(7) . 2_465
Cs29 O6 Cs28 175.8(7) . 2_465
Cs10 O7 Cs16 107.2(5) . 2_455
Cs10 O7 Cs13 79.6(4) . .
Cs16 O7 Cs13 170.9(6) 2_455 .
Cs20 O8 Cs10 78.1(5) . .
Cs20 O8 Cs40 21.7(2) . .
Cs10 O8 Cs40 99.6(5) . .
Cs5 O9 Cs9 81.8(4) . .
Cs6 O10 Cs29 101.5(5) . 1_554
Cs6 O10 Cs19 110.6(5) . 1_554
Cs29 O10 Cs19 13.38(12) 1_554 1_554
Cs11 O11 Cs16 111.1(6) . 1_565
Cs2 O12 Cs19 142.9(8) . 2_566
Cs28 O13 Cs18 6.7(3) 2_465 2_465
Cs28 O13 Cs12 83.7(5) 2_465 .
Cs18 O13 Cs12 77.0(5) 2_465 .
Cs17 O14 Cs7 138.1(8) . 2_465
Cs5 O16 Cs17 138.1(8) . 2_455
Cs40 O17 Cs8 103.1(8) 1_655 .
Cs17 O18 Cs3 92.8(8) . 2_455
Cs17 O18 Cs16 108.3(8) . 2_455
Cs3 O18 Cs16 141.0(9) 2_455 2_455
Cs40 O19 Cs18 99.5(8) . .
Cs40 O19 Cs20 21.9(3) . .
Cs18 O19 Cs20 91.8(7) . .
Cs40 O19 Cs28 92.2(8) . .
Cs18 O19 Cs28 7.5(3) . .
Cs20 O19 Cs28 84.4(7) . .
Cs40 O19 Cs2 155.4(10) . 2_465
Cs18 O19 Cs2 104.7(8) . 2_465
Cs20 O19 Cs2 149.8(9) . 2_465
Cs28 O19 Cs2 111.8(8) . 2_465
Cs30 O20 Cs15 99.8(9) . 2_565
Cs40 O21 Cs9 96.7(9) . 1_455
Cs40 O21 Cs20 17.9(3) . .
Cs9 O21 Cs20 91.3(8) 1_455 .
Cs50 O24 Cs14 87.3(8) 2_656 .
Cs9 O25 Cs15 95.1(8) . .
Cs9 O25 Cs20 87.4(8) . 1_655
Cs15 O25 Cs20 152.7(11) . 1_655
Cs9 O25 Cs30 174.9(11) . 2_565
Cs15 O25 Cs30 81.0(8) . 2_565
Cs20 O25 Cs30 94.6(8) 1_655 2_565
Cs9 O25 Cs40 79.1(8) . 1_655
Cs15 O25 Cs40 169.3(11) . 1_655
Cs20 O25 Cs40 19.8(2) 1_655 1_655
Cs30 O25 Cs40 104.2(8) 2_565 1_655
Cs17 O26 Cs12 82.1(11) . .
Cs17 O26 Cs7 105.5(13) . 2_465
Cs12 O26 Cs7 131.5(15) . 2_465
Cs30 O27 Cs16 95.7(11) 1_545 .
Cs30 O29 Cs15 92.3(10) . .
Cs13 O30 Cs17 87.8(9) 2_455 .
Cs40 O32 Cs30 103.8(14) 2_465 .
Cs50 O31 Cs14 97.5(15) . .
Cs50 O1A Cs14 84.3(13) . .
Cs29 O33 Cs50 84.3(13) 1_554 2
Cs29 O33 Cs6 108.0(14) 1_554 .
Cs50 O33 Cs6 73.5(10) 2 .
Cs29 O33 Cs19 8.8(2) 1_554 1_554
Cs50 O33 Cs19 91.1(12) 2 1_554
Cs6 O33 Cs19 104.7(13) . 1_554
Se32 Se42 Sn8 76.2(14) . .
Se32 Se42 Cs3 103.0(14) . 2_465
Sn8 Se42 Cs3 166.2(9) . 2_465
Se32 Se42 Cs16 95(3) . 1_565
Sn8 Se42 Cs16 98.2(7) . 1_565
Cs3 Se42 Cs16 95.6(4) 2_465 1_565
Cs10 O34 Cs16 115.9(16) 2_455 .
Cs10 O34 Cs20 73.5(11) 2_455 2_455
Cs16 O34 Cs20 148.4(17) . 2_455
O13 Cs28 O19 136.9(8) 2_465 .
O13 Cs28 Se20 69.1(5) 2_465 .
O19 Cs28 Se20 145.4(7) . .
O13 Cs28 O6 95.8(7) 2_465 2_465
O19 Cs28 O6 78.8(6) . 2_465
Se20 Cs28 O6 127.8(6) . 2_465
O13 Cs28 Se19 139.1(6) 2_465 .
O19 Cs28 Se19 75.8(6) . .
Se20 Cs28 Se19 72.0(3) . .
O6 Cs28 Se19 118.0(5) 2_465 .
O13 Cs28 Se8 59.9(5) 2_465 2_465
O19 Cs28 Se8 78.5(6) . 2_465
Se20 Cs28 Se8 127.9(5) . 2_465
O6 Cs28 Se8 69.8(4) 2_465 2_465
Se19 Cs28 Se8 150.6(6) . 2_465
O13 Cs28 Se21 74.7(5) 2_465 .
O19 Cs28 Se21 132.0(6) . .
Se20 Cs28 Se21 68.0(3) . .
O6 Cs28 Se21 59.8(4) 2_465 .
Se19 Cs28 Se21 101.9(4) . .
Se8 Cs28 Se21 105.9(4) 2_465 .
O13 Cs28 Se22 137.8(6) 2_465 .
O19 Cs28 Se22 73.0(6) . .
Se20 Cs28 Se22 102.5(4) . .
O6 Cs28 Se22 55.6(4) 2_465 .
Se19 Cs28 Se22 63.1(3) . .
Se8 Cs28 Se22 121.8(3) 2_465 .
Se21 Cs28 Se22 64.2(2) . .
O13 Cs28 Cd6 106.7(6) 2_465 .
O19 Cs28 Cd6 112.8(7) . .
Se20 Cs28 Cd6 37.89(16) . .
O6 Cs28 Cd6 120.4(5) 2_465 .
Se19 Cs28 Cd6 37.30(16) . .
Se8 Cs28 Cd6 165.2(5) 2_465 .
Se21 Cs28 Cd6 74.1(3) . .
Se22 Cs28 Cd6 72.0(3) . .
O13 Cs28 Sn8 59.9(5) 2_465 .
O19 Cs28 Sn8 161.7(7) . .
Se20 Cs28 Sn8 35.12(18) . .
O6 Cs28 Sn8 93.4(5) 2_465 .
Se19 Cs28 Sn8 93.8(3) . .
Se8 Cs28 Sn8 114.6(5) 2_465 .
Se21 Cs28 Sn8 34.62(16) . .
Se22 Cs28 Sn8 88.9(3) . .
Cd6 Cs28 Sn8 57.0(2) . .
O13 Cs28 Cs20 116.0(5) 2_465 .
O19 Cs28 Cs20 47.3(5) . .
Se20 Cs28 Cs20 105.4(3) . .
O6 Cs28 Cs20 125.4(5) 2_465 .
Se19 Cs28 Cs20 63.4(3) . .
Se8 Cs28 Cs20 88.6(3) 2_465 .
Se21 Cs28 Cs20 165.3(5) . .
Se22 Cs28 Cs20 106.1(4) . .
Cd6 Cs28 Cs20 92.6(3) . .
Sn8 Cs28 Cs20 140.5(3) . .
O13 Cs28 Cs12 50.8(5) 2_465 2_465
O19 Cs28 Cs12 113.5(6) . 2_465
Se20 Cs28 Cs12 100.9(5) . 2_465
O6 Cs28 Cs12 45.1(4) 2_465 2_465
Se19 Cs28 Cs12 152.4(4) . 2_465
Se8 Cs28 Cs12 53.9(2) 2_465 2_465
Se21 Cs28 Cs12 52.0(2) . 2_465
Se22 Cs28 Cs12 93.8(3) . 2_465
Cd6 Cs28 Cs12 124.2(4) . 2_465
Sn8 Cs28 Cs12 69.5(3) . 2_465
Cs20 Cs28 Cs12 142.4(4) . 2_465
O31 Cs50 O1A 94.4(15) . .
O31 Cs50 O33 139.1(15) . 2
O1A Cs50 O33 86.3(13) . 2
O31 Cs50 O24 139.6(13) . 2_656
O1A Cs50 O24 76.3(11) . 2_656
O33 Cs50 O24 80.4(10) 2 2_656
O31 Cs50 Se24 80.5(11) . 2
O1A Cs50 Se24 146.9(10) . 2
O33 Cs50 Se24 77.2(9) 2 2
O24 Cs50 Se24 127.5(6) 2_656 2
O31 Cs50 Se25 89.2(11) . 2
O1A Cs50 Se25 147.7(10) . 2
O33 Cs50 Se25 111.4(9) 2 2
O24 Cs50 Se25 80.2(6) 2_656 2
Se24 Cs50 Se25 65.4(2) 2 2
O31 Cs50 Cs6 132.6(12) . 2
O1A Cs50 Cs6 132.5(11) . 2
O33 Cs50 Cs6 55.3(9) 2 2
O24 Cs50 Cs6 71.1(6) 2_656 2
Se24 Cs50 Cs6 57.00(17) 2 2
Se25 Cs50 Cs6 56.18(15) 2 2
O31 Cs50 Cs29 92.9(11) . 2_556
O1A Cs50 Cs29 93.9(10) . 2_556
O33 Cs50 Cs29 46.3(9) 2 2_556
O24 Cs50 Cs29 126.5(6) 2_656 2_556
Se24 Cs50 Cs29 54.2(2) 2 2_556
Se25 Cs50 Cs29 118.1(3) 2 2_556
Cs6 Cs50 Cs29 79.4(2) 2 2_556
O31 Cs50 Cs14 46.8(11) . .
O1A Cs50 Cs14 48.2(10) . .
O33 Cs50 Cs14 116.6(9) 2 .
O24 Cs50 Cs14 117.0(7) 2_656 .
Se24 Cs50 Cs14 115.5(4) 2 .
Se25 Cs50 Cs14 130.8(3) 2 .
Cs6 Cs50 Cs14 168.7(4) 2 .
Cs29 Cs50 Cs14 89.3(2) 2_556 .
O31 Cs50 Cs14 97.2(11) . 2_656
O1A Cs50 Cs14 96.7(10) . 2_656
O33 Cs50 Cs14 123.4(9) 2 2_656
O24 Cs50 Cs14 46.7(6) 2_656 2_656
Se24 Cs50 Cs14 116.3(3) 2 2_656
Se25 Cs50 Cs14 50.99(16) 2 2_656
Cs6 Cs50 Cs14 85.3(2) 2 2_656
Cs29 Cs50 Cs14 164.8(3) 2_556 2_656
Cs14 Cs50 Cs14 105.9(3) . 2_656
O31 Cs50 Cs19 91.5(11) . 2_556
O1A Cs50 Cs19 98.3(10) . 2_556
O33 Cs50 Cs19 48.2(9) 2 2_556
O24 Cs50 Cs19 128.5(6) 2_656 2_556
Se24 Cs50 Cs19 49.64(19) 2 2_556
Se25 Cs50 Cs19 113.8(3) 2 2_556
Cs6 Cs50 Cs19 77.3(2) 2 2_556
Cs29 Cs50 Cs19 4.57(8) 2_556 2_556
Cs14 Cs50 Cs19 91.5(2) . 2_556
Cs14 Cs50 Cs19 162.0(3) 2_656 2_556
O31 Cs50 Cs50 63.6(11) . 2_656
O1A Cs50 Cs50 64.0(10) . 2_656
O33 Cs50 Cs50 146.2(10) 2 2_656
O24 Cs50 Cs50 77.3(7) 2_656 2_656
Se24 Cs50 Cs50 136.6(4) 2 2_656
Se25 Cs50 Cs50 89.4(3) 2 2_656
Cs6 Cs50 Cs50 136.1(4) 2 2_656
Cs29 Cs50 Cs50 144.5(4) 2_556 2_656
Cs14 Cs50 Cs50 55.19(18) . 2_656
Cs14 Cs50 Cs50 50.8(2) 2_656 2_656
Cs19 Cs50 Cs50 146.4(4) 2_556 2_656

loop_
_geom_bond_atom_site_label_1
_geom_bond_atom_site_label_2
_geom_bond_distance
_geom_bond_site_symmetry_2
Sn2 Se16 2.507(2) .
Sn2 Se12 2.524(2) .
Sn2 Se3 2.525(2) .
Sn2 Se4 2.530(2) .
Sn2 Cs8 4.3999(18) 2_565
Sn2 Cs5 4.4596(17) 2
Sn2 Cs4 4.4896(17) .
Cd3 Se1 2.590(2) .
Cd3 Se13 2.631(2) .
Cd3 Se5 2.632(2) .
Cd3 Se4 2.654(2) .
Cd3 Cs10 4.2417(18) 2_455
Cd3 Cs4 4.3442(18) .
Cd3 Cs5 4.3848(19) 2
Cd6 Se18 2.584(2) .
Cd6 Se19 2.633(2) .
Cd6 Se20 2.644(2) .
Cd6 Se26 2.672(2) .
Cd6 Cs28 4.297(16) .
Cd6 Cs11 4.361(2) .
Cd6 Cs13 4.401(2) .
Cd6 Cs18 4.477(7) .
Sn3 Se15 2.493(2) .
Sn3 Se9 2.517(2) .
Sn3 Se8 2.526(2) .
Sn3 Se10 2.527(2) .
Sn3 Cs12 4.4053(19) .
Sn3 Cs8 4.4496(17) 2_565
Sn3 Cs1 4.4736(17) 1_656
Cd1 Se1 2.601(2) .
Cd1 Se2 2.633(2) .
Cd1 Se10 2.637(2) .
Cd1 Se3 2.641(2) .
Cd1 Cs5 4.2192(17) 2
Cd1 Cs1 4.2583(17) 1_656
Cd1 Cs8 4.4302(18) 2_565
Sn1 Se14 2.498(2) .
Sn1 Se6 2.522(2) .
Sn1 Se7 2.523(2) .
Sn1 Se13 2.528(2) .
Sn1 Cs10 4.3650(18) 2_455
Sn1 Cs4 4.4577(17) .
Sn4 Se17 2.505(2) .
Sn4 Se2 2.520(2) .
Sn4 Se5 2.525(2) .
Sn4 Se11 2.527(2) .
Sn4 Cs5 4.3981(18) 2
Sn4 Cs10 4.4524(19) 2_455
Sn4 Cs1 4.4982(18) 1_656
Cd4 Se1 2.599(2) .
Cd4 Se7 2.639(2) .
Cd4 Se8 2.641(2) .
Cd4 Se12 2.642(2) .
Cd4 Cs8 4.2040(17) 2_565
Cd4 Cs4 4.2510(18) .
Cd4 Cs12 4.636(2) .
Cd7 Se18 2.598(2) .
Cd7 Se25 2.614(2) .
Cd7 Se27 2.635(2) .
Cd7 Se24 2.636(2) .
Cd7 Cs13 4.3638(19) .
Cd7 Cs6 4.398(2) .
Cd7 Cs9 4.512(2) .
Sn5 Se33 2.493(2) .
Sn5 Se27 2.516(2) .
Sn5 Se28 2.516(3) .
Sn5 Se26 2.540(2) .
Sn5 Cs9 4.4024(18) .
Sn5 Cs11 4.476(2) .
Cd5 Se18 2.589(2) .
Cd5 Se28 2.619(2) .
Cd5 Se30 2.629(2) .
Cd5 Se29 2.643(2) .
Cd5 Cs9 4.3288(18) .
Cd5 Cs11 4.463(2) .
Cd5 Cs7 4.4811(19) .
Cd5 Cs30 4.579(8) .
Sn7 Se31 2.500(3) .
Sn7 Se30 2.517(3) .
Sn7 Se24 2.520(2) .
Sn7 Se23 2.527(2) .
Sn7 Cs7 4.397(2) .
Sn7 Cs6 4.477(2) .
Sn7 Cs19 4.484(5) 1_554
Cd2 Se1 2.592(2) .
Cd2 Se9 2.622(2) .
Cd2 Se6 2.644(2) .
Cd2 Se11 2.651(2) .
Cd2 Cs12 4.2444(19) .
Cd2 Cs10 4.360(2) 2_455
Cd2 Cs1 4.3725(18) 1_656
Se8 Cs8 3.807(2) 2_565
Se8 Cs12 3.835(2) .
Se8 Cs18 3.896(7) 2_465
Se8 Cs28 3.919(17) 2_465
Se10 Cs2 3.636(2) 2_566
Se10 Cs1 3.712(2) 1_656
Se10 Cs8 3.853(2) 2_565
Se3 Cs5 3.759(2) 2
Se3 Cs8 3.787(2) 2_565
Se3 Cs7 3.855(2) 2_565
Se18 Cd8 2.587(2) .
Se4 Cs4 3.721(2) 2
Se4 Cs4 3.792(2) .
Se4 Cs5 3.874(2) 2
Se13 Cs16 3.651(2) .
Se13 Cs10 3.718(2) 2_455
Se13 Cs4 3.718(2) .
Se6 Cs12 3.734(2) .
Se6 Cs10 3.748(2) 2_455
Se6 Cs13 3.877(2) 2_455
Se30 Cs8 3.662(2) .
Se30 Cs7 3.800(3) .
Se30 Cs9 3.808(2) .
Se28 Cs15 3.696(2) .
Se28 Cs9 3.744(2) .
Se28 Cs11 3.787(2) .
Se28 Cs30 3.858(8) .
Se7 Cs3 3.603(2) .
Se7 Cs4 3.727(2) .
Se7 Cs12 4.109(3) .
Se5 Cs10 3.755(2) 2_455
Se5 Cs5 3.776(2) 2
Se5 Cs9 3.891(2) 2
Se5 Cs20 4.247(6) 2_455
Se9 Cs29 3.577(3) .
Se9 Cs19 3.629(5) .
Se9 Cs12 3.661(3) .
Se9 Cs1 3.693(2) 1_656
Se16 Cs4 3.696(2) 2
Se16 Cs16 3.764(2) 2
Se12 Cs8 3.653(2) 2_565
Se12 Cs4 3.690(2) .
Se12 Cs15 3.724(2) .
Se19 Sn6 2.527(2) .
Se19 Cs10 3.659(2) .
Se19 Cs13 3.780(3) .
Se19 Cs28 3.809(19) .
Se19 Cs18 3.887(7) .
Se11 Cs1 3.739(2) 2_455
Se11 Cs1 3.820(2) 1_656
Se11 Cs10 3.848(3) 2_455
Se26 Cs11 3.796(3) .
Se26 Cs3 3.891(2) .
Se26 Cs13 3.892(3) .
Se2 Cs5 3.674(2) 2
Se2 Cs1 3.701(2) 1_656
Se2 Cs14 3.713(2) .
Se24 Cs29 3.723(3) 1_554
Se24 Cs6 3.756(3) .
Se24 Cs50 3.855(15) 2
Se24 Cs19 3.859(5) 1_554
Se24 Cs9 4.125(3) .
Se25 Sn6 2.524(2) .
Se25 Cs14 3.693(2) 1_454
Se25 Cs13 3.721(3) .
Se25 Cs6 3.739(3) .
Se25 Cs50 3.928(11) 2
Se27 Cs5 3.646(2) .
Se27 Cs9 3.830(3) .
Se27 Cs13 3.904(3) .
Se17 Cs19 3.653(6) 2_556
Se17 Cs1 3.687(2) 2_455
Se17 Cs29 3.778(3) 2_556
Se15 Cs2 3.582(2) .
Se15 Cs2 3.793(3) 2_566
Se15 Cs19 4.282(6) .
Se33 Cs3 3.545(3) .
Se33 Cs4 3.637(2) .
Se33 Cs15 3.957(3) .
Se14 Cs3 3.515(2) 2_455
Se14 Cs17 3.591(4) .
Se14 Cs3 3.764(3) .
Se31 Cs19 3.243(7) 1_554
Se31 Cs2 3.609(3) 1_554
Se31 Cs29 3.822(5) 1_554
Cd8 Se21 2.631(3) .
Cd8 Se23 2.638(3) .
Cd8 Se22 2.640(2) .
Cd8 Cs6 4.317(2) .
Cd8 Cs7 4.3777(19) .
Cd8 Cs18 4.403(7) .
Cd8 Cs28 4.612(16) .
Sn6 Se34 2.501(2) .
Sn6 Se22 2.525(2) .
Sn6 Cs13 4.387(2) .
Sn6 Cs6 4.4032(19) .
Sn6 Cs2 4.5179(17) 2_465
Se29 Sn8 2.532(2) .
Se29 Cs16 3.807(3) 1_565
Se29 Cs11 3.818(3) .
Se29 Cs30 3.879(8) .
Se29 Cs7 4.094(3) .
Se23 Cs7 3.682(3) .
Se23 Cs6 3.717(2) 2_464
Se23 Cs6 3.736(3) .
Sn8 Se32 2.490(4) .
Sn8 Se21 2.512(3) .
Sn8 Se20 2.524(3) .
Sn8 Se42 2.563(14) .
Sn8 Cs28 4.387(19) .
Sn8 Cs11 4.492(2) .
Sn8 Cs18 4.538(8) .
Se22 Cs2 3.725(2) 2_465
Se22 Cs6 3.760(3) .
Se22 Cs18 3.790(6) .
Se22 Cs28 4.148(16) .
Se34 Cs1 3.576(2) .
Se34 Cs2 3.601(2) 2_465
Se34 Cs14 3.874(3) 1_454
Se21 Cs12 3.711(2) 2_465
Se21 Cs18 3.808(8) .
Se21 Cs7 3.838(3) .
Se21 Cs28 3.929(18) .
Se32 Se42 0.65(3) .
Se32 Cs3 3.645(6) 2_465
Se32 Cs16 3.709(9) 1_565
Se32 Cs17 3.990(11) 2_465
Se20 Cs28 3.551(16) .
Se20 Cs11 3.717(3) .
Se20 Cs11 3.736(3) 2_465
Se20 Cs18 3.890(7) .
Cs1 Se17 3.687(2) 2_455
Cs1 Se9 3.693(2) 1_454
Cs1 Se2 3.701(2) 1_454
Cs1 Se10 3.712(2) 1_454
Cs1 Se11 3.739(2) 2_455
Cs1 Se11 3.821(2) 1_454
Cs1 Cd1 4.2583(17) 1_454
Cs1 Cd2 4.3725(18) 1_454
Cs1 Sn3 4.4735(17) 1_454
Cs1 Sn4 4.4983(18) 1_454
Cs1 Cs14 5.038(2) 1_454
Cs2 O12 3.20(2) .
Cs2 O19 3.43(3) 2_465
Cs2 Se34 3.601(2) 2_465
Cs2 Se31 3.609(3) 1_556
Cs2 Se10 3.636(2) 2_566
Cs2 Se22 3.725(2) 2_465
Cs2 Se15 3.793(3) 2_566
Cs2 Sn6 4.5180(17) 2_465
Cs2 Cs1 5.1235(17) 2_465
Cs2 Cs18 5.210(6) 2_465
Cs2 Cs19 5.278(6) .
Cs3 Se42 3.444(16) 2_465
Cs3 O18 3.51(3) 2_455
Cs3 Se14 3.515(2) 2_455
Cs3 Se32 3.645(6) 2_465
Cs3 Cs17 4.741(3) 2_455
Cs3 Cs17 5.115(3) .
Cs3 Cs16 5.221(2) 2_455
Cs3 Cs4 5.2480(17) .
Cs4 Se16 3.696(2) 2
Cs4 Se4 3.720(2) 2
Cs4 Cs15 4.995(2) .
Cs5 O16 3.22(2) .
Cs5 O9 3.216(19) .
Cs5 O1 3.339(19) .
Cs5 Se2 3.674(2) 2
Cs5 Se3 3.759(2) 2
Cs5 Se5 3.776(2) 2
Cs5 Se4 3.874(2) 2
Cs5 Cd1 4.2193(17) 2
Cs5 Cs9 4.3621(19) .
Cs5 Cd3 4.3849(19) 2
Cs5 Sn4 4.3982(18) 2
Cs6 O23 3.164(19) .
Cs6 O10 3.398(19) .
Cs6 O33 3.44(5) .
Cs6 Se23 3.717(2) 2_464
Cs6 Cs50 4.012(10) 2
Cs7 O14 3.14(2) 2_465
Cs7 O4 3.164(18) .
Cs7 O3 3.382(17) .
Cs7 O26 3.74(5) 2_465
Cs7 Se3 3.855(2) 2_565
Cs7 Cs8 4.3010(19) .
Cs8 O3 3.220(16) .
Cs8 O17 3.23(3) .
Cs8 O4 3.439(19) .
Cs8 Se12 3.653(2) 2_565
Cs8 Se3 3.787(2) 2_565
Cs8 Se8 3.807(2) 2_565
Cs8 Se10 3.853(2) 2_565
Cs8 Cd4 4.2040(17) 2_565
Cs8 Sn2 4.3999(18) 2_565
Cs8 Cd1 4.4303(18) 2_565
Cs9 O21 3.10(3) 1_655
Cs9 O1 3.104(19) .
Cs9 O25 3.31(3) .
Cs9 O9 3.444(19) .
Cs9 Se5 3.891(2) 2
Cs10 O34 3.04(5) 2_455
Cs10 O8 3.198(19) .
Cs10 O7 3.254(18) .
Cs10 O2 3.410(18) .
Cs10 Se13 3.718(2) 2_455
Cs10 Se6 3.748(2) 2_455
Cs10 Se5 3.755(2) 2_455
Cs10 Cs20 3.827(5) .
Cs10 Se11 3.848(3) 2_455
Cs10 Cd3 4.2416(18) 2_455
Cs10 Cs13 4.303(2) .
Cs11 O28 3.20(3) .
Cs11 O11 3.25(2) .
Cs11 Se20 3.736(3) 2_465
Cs11 Cs30 4.253(8) .
Cs12 O6 3.21(2) .
Cs12 O13 3.48(2) .
Cs12 O26 3.50(5) .
Cs12 Se21 3.711(2) 2_465
Cs12 Cs18 4.327(7) 2_465
Cs12 Cs28 4.470(18) 2_465
Cs13 O30 3.08(4) 2_455
Cs13 O2 3.107(18) .
Cs13 O7 3.461(17) .
Cs13 Se6 3.876(2) 2_455
Cs14 O15 3.06(2) .
Cs14 O31 3.15(5) .
Cs14 O1A 3.21(6) .
Cs14 O24 3.32(3) .
Cs14 O2 3.318(18) 1_656
Cs14 Se25 3.693(2) 1_656
Cs14 Se34 3.874(3) 1_656
Cs14 Cs50 4.294(10) .
Cs14 Cs50 4.552(14) 2_656
Cs14 Cs1 5.038(2) 1_656
Cs14 Cs13 5.208(3) 1_656
Cs18 O19 3.14(3) .
Cs18 O6 3.26(2) 2_465
Cs18 O13 3.46(2) 2_465
Cs18 Se8 3.896(7) 2_465
Cs18 Cs12 4.327(7) 2_465
Cs15 O5 3.024(17) .
Cs15 O20 3.16(3) 2_565
Cs15 O1 3.269(19) .
Cs15 O25 3.32(3) .
Cs15 O29 3.61(4) .
Cs15 Cs30 4.494(8) 2_565
Cs15 Cs30 4.639(8) .
Cs19 Cs29 0.812(6) .
Cs19 Se31 3.243(7) 1_556
Cs19 O6 3.31(2) .
Cs19 O10 3.51(2) 1_556
Cs19 Se17 3.653(6) 2_556
Cs19 O33 3.73(5) 1_556
Cs19 O12 3.80(2) 2_566
Cs19 Se24 3.859(5) 1_556
Cs19 Sn7 4.484(5) 1_556
Cs19 Cs50 4.999(16) 2_556
Cs29 O33 3.11(5) 1_556
Cs29 O6 3.42(2) .
Cs29 O10 3.446(19) 1_556
Cs29 Se24 3.723(3) 1_556
Cs29 Se17 3.778(3) 2_556
Cs29 Se31 3.822(5) 1_556
Cs29 Cs50 4.276(15) 2_556
Cs29 Cs6 5.300(3) 1_556
Cs29 Cs1 5.787(3) 1_656
Cs16 O34 3.28(5) .
Cs16 O27 3.34(4) .
Cs16 O11 3.35(2) 1_545
Cs16 O7 3.403(17) 2_455
Cs16 Se42 3.60(2) 1_545
Cs16 Se32 3.709(9) 1_545
Cs16 Se16 3.764(2) 2
Cs16 O18 3.81(3) 2_455
Cs16 Se29 3.807(3) 1_545
Cs16 Cs30 4.642(8) 1_545
Cs16 Cs3 5.221(2) 2_455
Cs17 O18 3.02(3) .
Cs17 O14 3.02(2) .
Cs17 O30 3.43(4) .
Cs17 O26 3.49(5) .
Cs17 O16 3.50(2) 2_455
Cs17 Se32 3.990(11) 2_465
Cs17 Cs13 4.523(3) 2_455
Cs17 Cs3 4.741(3) 2_455
Cs17 Cs16 5.551(4) 2_455
Cs20 Cs40 1.236(10) .
Cs20 O8 2.86(2) .
Cs20 O19 3.29(3) .
Cs20 O34 3.35(5) 2_455
Cs20 O21 3.55(3) .
Cs20 O25 3.59(3) 1_455
Cs20 Se5 4.247(6) 2_455
Cs20 Cs28 4.458(19) .
Cs20 Cs9 4.770(6) 1_455
Cs20 Cs30 5.275(9) 2_465
Cs30 O20 2.70(3) .
Cs30 O29 2.77(4) .
Cs30 O27 2.91(4) 1_565
Cs30 O25 3.59(4) 2_565
Cs30 O32 3.77(6) .
Cs30 Cs15 4.494(8) 2_565
Cs30 Cs16 4.642(8) 1_565
Cs40 O21 2.81(3) .
Cs40 O19 2.92(3) .
Cs40 O17 3.22(3) 1_455
Cs40 O8 3.29(2) .
Cs40 O32 3.45(6) 2_465
Cs40 O25 3.61(3) 1_455
Cs40 Cs9 4.419(8) 1_455
Cs40 Cs28 4.52(2) .
Cs40 Cs8 5.058(9) 1_455
O2 Cs14 3.318(18) 1_454
O6 Cs18 3.26(2) 2_465
O6 Cs28 3.68(2) 2_465
O7 Cs16 3.403(17) 2_455
O10 Cs29 3.446(19) 1_554
O10 Cs19 3.51(2) 1_554
O11 Cs16 3.34(2) 1_565
O12 Cs19 3.80(2) 2_566
O13 Cs28 3.21(3) 2_465
O13 Cs18 3.46(2) 2_465
O14 Cs7 3.14(2) 2_465
O16 Cs17 3.50(2) 2_455
O17 Cs40 3.22(3) 1_655
O18 Cs3 3.51(3) 2_455
O18 Cs16 3.81(3) 2_455
O19 Cs28 3.34(3) .
O19 Cs2 3.43(3) 2_465
O20 Cs15 3.16(3) 2_565
O21 Cs9 3.10(3) 1_455
O24 Cs50 3.28(3) 2_656
O25 Cs20 3.59(3) 1_655
O25 Cs30 3.59(4) 2_565
O25 Cs40 3.61(3) 1_655
O26 Cs7 3.74(5) 2_465
O27 Cs30 2.91(4) 1_545
O30 Cs13 3.08(4) 2_455
O32 Cs40 3.45(6) 2_465
O31 Cs50 2.53(5) .
O1A Cs50 3.18(5) .
O33 Cs29 3.11(5) 1_554
O33 Cs50 3.26(5) 2
O33 Cs19 3.73(5) 1_554
Se42 Cs3 3.444(16) 2_465
Se42 Cs16 3.60(2) 1_565
O34 Cs10 3.04(5) 2_455
O34 Cs20 3.35(5) 2_455
Cs28 O13 3.21(3) 2_465
Cs28 O6 3.68(2) 2_465
Cs28 Se8 3.919(17) 2_465
Cs28 Cs12 4.470(18) 2_465
Cs50 O33 3.26(5) 2
Cs50 O24 3.28(3) 2_656
Cs50 Se24 3.855(15) 2
Cs50 Se25 3.928(11) 2
Cs50 Cs6 4.012(10) 2
Cs50 Cs29 4.276(15) 2_556
Cs50 Cs14 4.552(14) 2_656
Cs50 Cs19 4.999(16) 2_556
Cs50 Cs50 5.33(3) 2_656
